data_7132898
loop_
_publ_author_name
'Agou, Tomohiro'
'Kuroiwa, Shunsuke'
'Fukumoto, Hiroki'
'Nabeshima, Tatsuya'

_publ_section_title
;
 Synthesis and optical properties of antimony(V) complexes of a trianionic
 N<sub>2</sub>O<sub>2</sub>-type tetradentate dipyrrin ligand.
;
_journal_issue 34
_journal_name_full 'Chemical communications (Cambridge, England)'
_journal_page_first 4557
_journal_page_last 4560
_journal_paper_doi 10.1039/d4cc00630e
_journal_volume 60
_journal_year 2024
_chemical_formula_moiety 'C46 H57 N2 O4 Sb'
_chemical_formula_sum 'C46 H57 N2 O4 Sb'
_chemical_formula_weight 823.68
_space_group_crystal_system orthorhombic
_space_group_IT_number 61
_space_group_name_Hall '-P 2ac 2ab'
_space_group_name_H-M_alt 'P b c a'
_atom_sites_solution_hydrogens mixed
_atom_sites_solution_primary dual
_audit_creation_date 2024-01-05
_audit_creation_method
;
Olex2 1.5
(compiled 2023.08.24 svn.re1ec1418 for OlexSys, GUI svn.r6817)
;
_audit_update_record
;
2024-01-05 deposited with the CCDC.	2024-03-22 downloaded from the CCDC.
;
_cell_angle_alpha 90
_cell_angle_beta 90
_cell_angle_gamma 90
_cell_formula_units_Z 24
_cell_length_a 28.4574(5)
_cell_length_b 27.9101(4)
_cell_length_c 32.3437(6)
_cell_measurement_reflns_used 64851
_cell_measurement_temperature 173.15
_cell_measurement_theta_max 30.4320
_cell_measurement_theta_min 1.6230
_cell_volume 25688.9(8)
_computing_cell_refinement 'CrysAlisPro 1.171.42.49 (Rigaku OD, 2022)'
_computing_data_collection 'CrysAlisPro 1.171.42.49 (Rigaku OD, 2022)'
_computing_data_reduction 'CrysAlisPro 1.171.42.49 (Rigaku OD, 2022)'
_computing_molecular_graphics 'Olex2 1.5 (Dolomanov et al., 2009)'
_computing_publication_material 'Olex2 1.5 (Dolomanov et al., 2009)'
_computing_structure_refinement 'SHELXL 2018/3 (Sheldrick, 2015)'
_computing_structure_solution 'SHELXT 2018/2 (Sheldrick, 2018)'
_diffrn_ambient_temperature 173.15
_diffrn_detector 'CCD plate'
_diffrn_measured_fraction_theta_full 1.000
_diffrn_measured_fraction_theta_max 1.000
_diffrn_measurement_details
;
List of Runs (angles in degrees, time in seconds):

  # Type    Start    End  Width  t~exp~   \w     \q     \k     \f   Frames
#--------------------------------------------------------------------------
  1  \w   -120.00  60.00   0.50   30.00    --  -30.00  45.00 270.00  360
  2  \w   -120.00  60.00   0.50   30.00    --  -30.00  45.00  90.00  360
  3  \w   -120.00  60.00   0.50   30.00    --  -30.00  45.00   0.00  360
  4  \w   -120.00  60.00   0.50   30.00    --  -30.00  45.00 180.00  360
;
_diffrn_measurement_device 'abstract diffractometer'
_diffrn_measurement_device_type 'dtrek-CrysAlisPro-abstract goniometer imported rigaku-d*trek images'
_diffrn_measurement_method '\w scans'
_diffrn_orient_matrix_type 'CrysAlisPro convention (1999,Acta A55,543-557)'
_diffrn_orient_matrix_UB_11 0.0019049000
_diffrn_orient_matrix_UB_12 0.0059292000
_diffrn_orient_matrix_UB_13 -0.0212583000
_diffrn_orient_matrix_UB_21 -0.0125673000
_diffrn_orient_matrix_UB_22 0.0215497000
_diffrn_orient_matrix_UB_23 0.0035996000
_diffrn_orient_matrix_UB_31 0.0214345000
_diffrn_orient_matrix_UB_32 0.0121080000
_diffrn_orient_matrix_UB_33 0.0039991000
_diffrn_radiation_monochromator graphite
_diffrn_radiation_probe x-ray
_diffrn_radiation_type 'Mo K\a'
_diffrn_radiation_wavelength 0.71073
_diffrn_reflns_av_R_equivalents 0.1196
_diffrn_reflns_av_unetI/netI 0.0532
_diffrn_reflns_Laue_measured_fraction_full 1.000
_diffrn_reflns_Laue_measured_fraction_max 1.000
_diffrn_reflns_limit_h_max 35
_diffrn_reflns_limit_h_min -35
_diffrn_reflns_limit_k_max 34
_diffrn_reflns_limit_k_min -34
_diffrn_reflns_limit_l_max 40
_diffrn_reflns_limit_l_min -40
_diffrn_reflns_number 281142
_diffrn_reflns_point_group_measured_fraction_full 1.000
_diffrn_reflns_point_group_measured_fraction_max 1.000
_diffrn_reflns_theta_full 25.242
_diffrn_reflns_theta_max 26.372
_diffrn_reflns_theta_min 1.589
_diffrn_source 'fine-focus sealed X-ray tube'
_diffrn_source_type 'Enhance (Mo) X-ray Source'
_exptl_absorpt_coefficient_mu 0.687
_exptl_absorpt_correction_T_max 1.00000
_exptl_absorpt_correction_T_min 0.70396
_exptl_absorpt_correction_type multi-scan
_exptl_absorpt_process_details
;
CrysAlisPro 1.171.42.49 (Rigaku Oxford Diffraction, 2022)
Empirical absorption correction using spherical harmonics,
implemented in SCALE3 ABSPACK scaling algorithm.
;
_exptl_crystal_colour 'metallic dark green'
_exptl_crystal_colour_lustre metallic
_exptl_crystal_colour_modifier dark
_exptl_crystal_colour_primary green
_exptl_crystal_density_diffrn 1.278
_exptl_crystal_description block
_exptl_crystal_F_000 10320
_exptl_crystal_recrystallization_method 'Re-crystallisation from solvent: hexane'
_exptl_crystal_size_max 0.131
_exptl_crystal_size_mid 0.127
_exptl_crystal_size_min 0.113
_refine_diff_density_max 0.575
_refine_diff_density_min -0.423
_refine_diff_density_rms 0.076
_refine_ls_extinction_method none
_refine_ls_goodness_of_fit_ref 1.024
_refine_ls_hydrogen_treatment constr
_refine_ls_matrix_type full
_refine_ls_number_parameters 1493
_refine_ls_number_reflns 26265
_refine_ls_number_restraints 0
_refine_ls_restrained_S_all 1.024
_refine_ls_R_factor_all 0.0787
_refine_ls_R_factor_gt 0.0427
_refine_ls_shift/su_max 0.004
_refine_ls_shift/su_mean 0.000
_refine_ls_structure_factor_coef Fsqd
_refine_ls_weighting_details 'w=1/[\s^2^(Fo^2^)+(0.0294P)^2^+14.6108P] where P=(Fo^2^+2Fc^2^)/3'
_refine_ls_weighting_scheme calc
_refine_ls_wR_factor_gt 0.0771
_refine_ls_wR_factor_ref 0.0875
_reflns_Friedel_coverage 0.000
_reflns_number_gt 18165
_reflns_number_total 26265
_reflns_threshold_expression 'I > 2\s(I)'
_cod_data_source_file d4cc00630e2.cif
_cod_data_source_block v231215a_autored
_cod_depositor_comments 'Adding full bibliography for 7132896--7132898.cif.'
_cod_database_code 7132898
_shelx_shelxl_version_number 2018/3
_chemical_oxdiff_formula 'C11 H10 N O'
_shelx_space_group_comment
;
The symmetry employed for this shelxl refinement is uniquely defined
by the following loop, which should always be used as a source of
symmetry information in preference to the above space-group names.
They are only intended as comments.
;
_olex2_refinement_description
;
1.a Free rotating group:
 O55(H55), O107(H107), O3(H3), O2(H2), O108(H108)
1.b Aromatic/amide H refined with riding coordinates:
 C59(H59), C142(H142), C88(H88), C143(H143), C160(H160), C21(H21), C9(H9),
 C150(H150), C61(H61), C89(H89), C7(H7), C42(H42), C22(H22), C114(H114),
 C37(H37), C74(H74), C36(H36), C112(H112), C96(H96), C128(H128), C94(H94),
 C148(H148), C79(H79), C73(H73), C133(H133), C27(H27), C127(H127), C29(H29),
 C135(H135), C81(H81)
1.c Idealised Me refined as rotating group:
 C101(H10A,H10B,H10C), C105(H10D,H10E,H10F), C139(H13D,H13E,H13F), C64(H64A,
 H64B,H64C), C16(H16A,H16B,H16C), C14(H14A,H14B,H14C), C65(H65A,H65B,H65C),
 C119(H11A,H11B,H11C), C33(H33A,H33B,H33C), C31(H31A,H31B,H31C), C46(H46A,H46B,
 H46C), C66(H66A,H66B,H66C), C48(H48A,H48B,H48C), C47(H47A,H47B,H47C), C12(H12A,
 H12B,H12C), C50(H50A,H50B,H50C), C84(H84A,H84B,H84C), C120(H12D,H12E,H12F),
 C99(H99A,H99B,H99C), C13(H13A,H13B,H13C), C70(H70A,H70B,H70C), C52(H52A,H52B,
 H52C), C118(H11D,H11E,H11F), C100(H10G,H10H,H10I), C104(H10J,H10K,H10L),
 C137(H13G,H13H,H13I), C51(H51A,H51B,H51C), C18(H18A,H18B,H18C), C153(H15A,H15B,
 H15C), C83(H83A,H83B,H83C), C32(H32A,H32B,H32C), C124(H12G,H12H,H12I),
 C159(H15D,H15E,H15F), C138(H13J,H13K,H13L), C17(H17A,H17B,H17C), C68(H68A,H68B,
 H68C), C123(H12J,H12K,H12L), C157(H15G,H15H,H15I), C155(H15J,H15K,H15L),
 C103(H10M,H10N,H10O), C122(H12M,H12N,H12O), C69(H69A,H69B,H69C), C158(H15M,
 H15N,H15O), C154(H15P,H15Q,H15R), C85(H85A,H85B,H85C)
1.d Idealised tetrahedral OH refined as rotating group:
 O54(H54)
;
_olex2_submission_special_instructions 'No special instructions were received'
_oxdiff_exptl_absorpt_empirical_details
;
Empirical correction (ABSPACK) includes:
- Absorption correction using spherical harmonics
- Frame scaling
- Detector area scaling
;
_oxdiff_exptl_absorpt_empirical_full_max 1.727
_oxdiff_exptl_absorpt_empirical_full_min 0.642

loop_
_space_group_symop_operation_xyz
'x, y, z'
'-x+1/2, -y, z+1/2'
'x+1/2, -y+1/2, -z'
'-x, y+1/2, -z+1/2'
'-x, -y, -z'
'x-1/2, y, -z-1/2'
'-x-1/2, y-1/2, z'
'x, -y-1/2, z-1/2'

loop_
_atom_site_label
_atom_site_type_symbol
_atom_site_fract_x
_atom_site_fract_y
_atom_site_fract_z
_atom_site_U_iso_or_equiv
_atom_site_adp_type
_atom_site_occupancy
_atom_site_site_symmetry_order
_atom_site_calc_flag
_atom_site_refinement_flags_posn
_atom_site_refinement_flags_adp
_atom_site_refinement_flags_occupancy
_atom_site_disorder_assembly
_atom_site_disorder_group
Sb1 Sb 0.27243(2) 0.72192(2) 0.87418(2) 0.02110(5) Uani 1 1 d . . . . .
Sb10 Sb 0.26934(2) 0.70727(2) 0.54071(2) 0.02268(5) Uani 1 1 d . . . . .
Sb53 Sb 0.23358(2) 0.67221(2) 0.71094(2) 0.02283(6) Uani 1 1 d . . . . .
O91 O 0.16580(7) 0.66306(7) 0.70012(7) 0.0307(5) Uani 1 1 d . . . . .
O56 O 0.24558(7) 0.60406(7) 0.72462(7) 0.0301(5) Uani 1 1 d . . . . .
O109 O 0.25789(7) 0.63901(7) 0.55404(7) 0.0302(5) Uani 1 1 d . . . . .
O39 O 0.26471(7) 0.65300(7) 0.86226(7) 0.0307(5) Uani 1 1 d . . . . .
O55 O 0.22330(8) 0.68077(7) 0.77023(7) 0.0320(5) Uani 1 1 d G . . . .
H55 H 0.221718 0.652740 0.781916 0.048 Uiso 1 1 d G U . . .
O4 O 0.33915(7) 0.71281(7) 0.88860(7) 0.0321(6) Uani 1 1 d . . . . .
O107 O 0.28542(8) 0.72078(8) 0.59743(7) 0.0353(6) Uani 1 1 d G . . . .
H107 H 0.273247 0.699084 0.613496 0.053 Uiso 1 1 d G U . . .
O145 O 0.33595(7) 0.69560(7) 0.52717(7) 0.0319(6) Uani 1 1 d . . . . .
O3 O 0.28821(8) 0.73234(8) 0.81714(7) 0.0356(6) Uani 1 1 d G . . . .
H3 H 0.268257 0.716955 0.801685 0.053 Uiso 1 1 d G U . . .
O2 O 0.25686(8) 0.71292(8) 0.93248(7) 0.0363(6) Uani 1 1 d G . . . .
H2 H 0.276262 0.692822 0.943951 0.054 Uiso 1 1 d G U . . .
O54 O 0.24258(8) 0.65987(8) 0.65198(6) 0.0356(6) Uani 1 1 d . . . . .
H54 H 0.216428 0.654510 0.640852 0.053 Uiso 1 1 calc R U . . .
O108 O 0.25358(8) 0.69541(8) 0.48315(7) 0.0351(6) Uani 1 1 d G . . . .
H108 H 0.259400 0.722054 0.470137 0.053 Uiso 1 1 d G U . . .
N19 N 0.27977(8) 0.79537(8) 0.88378(8) 0.0234(6) Uani 1 1 d . . . . .
N86 N 0.22391(9) 0.74551(8) 0.70602(8) 0.0256(6) Uani 1 1 d . . . . .
N140 N 0.27938(9) 0.78026(9) 0.52947(8) 0.0247(6) Uani 1 1 d . . . . .
N34 N 0.20052(9) 0.73122(8) 0.86498(8) 0.0249(6) Uani 1 1 d . . . . .
N125 N 0.19811(9) 0.72077(9) 0.55192(8) 0.0275(6) Uani 1 1 d . . . . .
N71 N 0.30529(9) 0.68568(9) 0.71330(8) 0.0273(6) Uani 1 1 d . . . . .
C57 C 0.28474(11) 0.57785(11) 0.71413(10) 0.0289(8) Uani 1 1 d . . . . .
C151 C 0.36730(11) 0.77632(11) 0.52644(10) 0.0259(7) Uani 1 1 d . . . . .
C23 C 0.24343(11) 0.82965(10) 0.88189(9) 0.0233(7) Uani 1 1 d . . . . .
C146 C 0.37249(11) 0.72673(11) 0.53375(10) 0.0285(8) Uani 1 1 d . . . . .
C90 C 0.18022(12) 0.76686(11) 0.70515(10) 0.0300(8) Uani 1 1 d . . . . .
C58 C 0.27979(11) 0.52793(11) 0.70758(10) 0.0297(8) Uani 1 1 d . . . . .
C76 C 0.30637(12) 0.77527(11) 0.70660(10) 0.0277(7) Uani 1 1 d . . . . .
C92 C 0.13002(11) 0.69244(11) 0.71370(10) 0.0280(8) Uani 1 1 d . . . . .
C10 C 0.36742(11) 0.79500(11) 0.89315(10) 0.0262(7) Uani 1 1 d . . . . .
C5 C 0.37528(11) 0.74515(11) 0.88901(10) 0.0257(7) Uani 1 1 d . . . . .
C20 C 0.32129(11) 0.81789(10) 0.89258(10) 0.0258(7) Uani 1 1 d . . . . .
C87 C 0.25805(11) 0.78165(10) 0.70160(10) 0.0257(7) Uani 1 1 d . . . . .
C59 C 0.32059(12) 0.50116(12) 0.70159(11) 0.0352(9) Uani 1 1 d . . . . .
H59 H 0.317446 0.467576 0.697693 0.042 Uiso 1 1 calc R U . . .
C142 C 0.31363(12) 0.84867(11) 0.50842(10) 0.0298(8) Uani 1 1 d . . . . .
H142 H 0.336733 0.871097 0.499754 0.036 Uiso 1 1 calc R U . . .
C24 C 0.19677(11) 0.82030(10) 0.87216(10) 0.0253(7) Uani 1 1 d . . . . .
C144 C 0.24448(11) 0.81500(10) 0.52579(9) 0.0247(7) Uani 1 1 d . . . . .
C40 C 0.22582(11) 0.62474(10) 0.86460(9) 0.0250(7) Uani 1 1 d . . . . .
C115 C 0.21981(12) 0.56364(11) 0.54456(10) 0.0315(8) Uani 1 1 d . . . . .
C88 C 0.23399(12) 0.82513(11) 0.69548(11) 0.0360(9) Uani 1 1 d . . . . .
H88 H 0.248146 0.855451 0.690706 0.043 Uiso 1 1 calc R U . . .
C77 C 0.33805(11) 0.81884(10) 0.70588(10) 0.0267(8) Uani 1 1 d . . . . .
C62 C 0.32989(11) 0.59943(11) 0.71278(10) 0.0292(8) Uani 1 1 d . . . . .
C143 C 0.26637(12) 0.85739(10) 0.51192(10) 0.0299(8) Uani 1 1 d . . . . .
H143 H 0.251049 0.886847 0.506015 0.036 Uiso 1 1 calc R U . . .
C130 C 0.19737(11) 0.80876(11) 0.53727(10) 0.0265(7) Uani 1 1 d . . . . .
C141 C 0.32215(11) 0.80011(11) 0.52006(9) 0.0246(7) Uani 1 1 d . . . . .
C25 C 0.16344(11) 0.86274(11) 0.87141(11) 0.0277(7) Uani 1 1 d . . . . .
C160 C 0.19305(12) 0.54565(11) 0.86887(11) 0.0343(8) Uani 1 1 d . . . . .
H160 H 0.197489 0.511980 0.870692 0.041 Uiso 1 1 calc R U . . .
C21 C 0.31140(12) 0.86728(11) 0.89753(11) 0.0333(8) Uani 1 1 d . . . . .
H21 H 0.333639 0.891425 0.904298 0.040 Uiso 1 1 calc R U . . .
C9 C 0.40694(11) 0.82539(11) 0.89716(11) 0.0333(8) Uani 1 1 d . . . . .
H9 H 0.401922 0.858888 0.899908 0.040 Uiso 1 1 calc R U . . .
C26 C 0.14260(11) 0.87813(12) 0.90810(11) 0.0336(8) Uani 1 1 d . . . . .
C150 C 0.40768(12) 0.80583(12) 0.52958(10) 0.0319(8) Uani 1 1 d . . . . .
H150 H 0.404532 0.839161 0.524313 0.038 Uiso 1 1 calc R U . . .
C110 C 0.21693(12) 0.61372(11) 0.55246(10) 0.0285(8) Uani 1 1 d . . . . .
C43 C 0.14711(12) 0.56281(11) 0.86780(11) 0.0322(8) Uani 1 1 d . . . . .
C75 C 0.32811(12) 0.73078(11) 0.71311(11) 0.0322(8) Uani 1 1 d . . . . .
C78 C 0.34616(12) 0.84471(11) 0.74221(10) 0.0323(8) Uani 1 1 d . . . . .
C61 C 0.36950(12) 0.56975(11) 0.70623(11) 0.0357(9) Uani 1 1 d . . . . .
H61 H 0.399760 0.584105 0.705415 0.043 Uiso 1 1 calc R U . . .
C93 C 0.13615(12) 0.74238(11) 0.71519(10) 0.0311(8) Uani 1 1 d . . . . .
C89 C 0.18639(12) 0.81625(11) 0.69759(11) 0.0362(9) Uani 1 1 d . . . . .
H89 H 0.162068 0.839292 0.694497 0.043 Uiso 1 1 calc R U . . .
C7 C 0.45828(12) 0.75893(12) 0.89172(11) 0.0347(8) Uani 1 1 d . . . . .
H7 H 0.489433 0.746719 0.891088 0.042 Uiso 1 1 calc R U . . .
C42 C 0.14130(12) 0.61194(11) 0.86402(11) 0.0328(8) Uani 1 1 d . . . . .
H42 H 0.110366 0.624676 0.862913 0.039 Uiso 1 1 calc R U . . .
C147 C 0.41624(12) 0.70744(12) 0.54595(11) 0.0369(9) Uani 1 1 d . . . . .
C41 C 0.18003(11) 0.64376(11) 0.86177(10) 0.0276(8) Uani 1 1 d . . . . .
C132 C 0.13575(12) 0.85400(12) 0.49767(11) 0.0325(8) Uani 1 1 d . . . . .
C60 C 0.36600(12) 0.52070(11) 0.70096(11) 0.0324(8) Uani 1 1 d . . . . .
C35 C 0.17666(11) 0.77540(11) 0.86336(10) 0.0279(8) Uani 1 1 d . . . . .
C44 C 0.23293(11) 0.57453(11) 0.86744(10) 0.0287(7) Uani 1 1 d . . . . .
C38 C 0.16907(11) 0.69523(11) 0.85815(10) 0.0276(8) Uani 1 1 d . . . . .
C131 C 0.16463(11) 0.85097(11) 0.53261(11) 0.0296(8) Uani 1 1 d . . . . .
C6 C 0.42145(11) 0.72662(11) 0.88711(10) 0.0282(8) Uani 1 1 d . . . . .
C63 C 0.23112(12) 0.50345(11) 0.70804(12) 0.0360(8) Uani 1 1 d . . . . .
C22 C 0.26433(12) 0.87440(11) 0.89092(10) 0.0325(8) Uani 1 1 d . . . . .
H22 H 0.248455 0.904312 0.892183 0.039 Uiso 1 1 calc R U . . .
C114 C 0.17814(13) 0.53755(12) 0.54585(11) 0.0395(9) Uani 1 1 d . . . . .
H114 H 0.179735 0.504072 0.540727 0.047 Uiso 1 1 calc R U . . .
C11 C 0.43095(11) 0.67281(11) 0.88097(11) 0.0334(8) Uani 1 1 d . . . . .
C111 C 0.17271(12) 0.63536(11) 0.56030(10) 0.0292(8) Uani 1 1 d . . . . .
C37 C 0.12477(12) 0.71626(12) 0.85046(11) 0.0367(9) Uani 1 1 d . . . . .
H37 H 0.096675 0.699497 0.843958 0.044 Uiso 1 1 calc R U . . .
C74 C 0.37635(12) 0.72177(12) 0.71745(12) 0.0431(10) Uani 1 1 d . . . . .
H74 H 0.400286 0.745456 0.718551 0.052 Uiso 1 1 calc R U . . .
C149 C 0.45124(12) 0.78817(12) 0.53995(11) 0.0338(8) Uani 1 1 d . . . . .
C129 C 0.17672(11) 0.76599(11) 0.55175(11) 0.0309(8) Uani 1 1 d . . . . .
C30 C 0.15264(12) 0.88490(12) 0.83396(11) 0.0361(9) Uani 1 1 d . . . . .
C36 C 0.12925(12) 0.76502(12) 0.85397(11) 0.0370(9) Uani 1 1 d . . . . .
H36 H 0.104760 0.787833 0.850662 0.044 Uiso 1 1 calc R U . . .
C112 C 0.13196(13) 0.60611(12) 0.56115(11) 0.0361(9) Uani 1 1 d . . . . .
H112 H 0.102380 0.620531 0.566668 0.043 Uiso 1 1 calc R U . . .
C8 C 0.45232(12) 0.80843(12) 0.89725(11) 0.0347(8) Uani 1 1 d . . . . .
C96 C 0.05083(12) 0.70235(12) 0.73724(11) 0.0373(9) Uani 1 1 d . . . . .
H96 H 0.021388 0.688607 0.744400 0.045 Uiso 1 1 calc R U . . .
C72 C 0.33866(11) 0.65111(11) 0.71648(11) 0.0325(8) Uani 1 1 d . . . . .
C126 C 0.16552(11) 0.68746(11) 0.56338(11) 0.0316(8) Uani 1 1 d . . . . .
C128 C 0.13034(12) 0.75956(12) 0.56591(12) 0.0432(10) Uani 1 1 d . . . . .
H128 H 0.107741 0.784227 0.569671 0.052 Uiso 1 1 calc R U . . .
C80 C 0.39892(12) 0.89798(11) 0.70509(12) 0.0350(9) Uani 1 1 d . . . . .
C45 C 0.28259(12) 0.55261(11) 0.87019(12) 0.0361(9) Uani 1 1 d . . . . .
C94 C 0.09844(12) 0.77121(12) 0.72894(11) 0.0387(9) Uani 1 1 d . . . . .
H94 H 0.102740 0.804930 0.730197 0.046 Uiso 1 1 calc R U . . .
C97 C 0.08646(11) 0.67168(11) 0.72406(10) 0.0307(8) Uani 1 1 d . . . . .
C148 C 0.45432(12) 0.73889(13) 0.54812(11) 0.0411(9) Uani 1 1 d . . . . .
H148 H 0.484099 0.726162 0.555580 0.049 Uiso 1 1 calc R U . . .
C79 C 0.37695(12) 0.88377(11) 0.74094(11) 0.0365(9) Uani 1 1 d . . . . .
H79 H 0.382888 0.901076 0.765684 0.044 Uiso 1 1 calc R U . . .
C95 C 0.05568(12) 0.75241(12) 0.74061(12) 0.0389(9) Uani 1 1 d . . . . .
C73 C 0.38334(12) 0.67339(12) 0.71982(13) 0.0451(10) Uani 1 1 d . . . . .
H73 H 0.412682 0.657597 0.723105 0.054 Uiso 1 1 calc R U . . .
C101 C 0.08613(13) 0.59931(12) 0.67704(12) 0.0447(10) Uani 1 1 d . . . . .
H10A H 0.064536 0.616022 0.658354 0.067 Uiso 1 1 calc R U . . .
H10B H 0.080197 0.564754 0.675707 0.067 Uiso 1 1 calc R U . . .
H10C H 0.118611 0.605839 0.668715 0.067 Uiso 1 1 calc R U . . .
C105 C -0.02726(13) 0.77895(14) 0.72730(13) 0.0522(11) Uani 1 1 d . . . . .
H10D H -0.037752 0.745542 0.725929 0.078 Uiso 1 1 calc R U . . .
H10E H -0.017504 0.789583 0.699728 0.078 Uiso 1 1 calc R U . . .
H10F H -0.053114 0.799154 0.737122 0.078 Uiso 1 1 calc R U . . .
C133 C 0.10508(12) 0.89312(13) 0.49467(12) 0.0422(10) Uani 1 1 d . . . . .
H133 H 0.085878 0.895938 0.470769 0.051 Uiso 1 1 calc R U . . .
C136 C 0.16229(12) 0.88577(12) 0.56366(11) 0.0372(9) Uani 1 1 d . . . . .
C27 C 0.11043(12) 0.91628(13) 0.90604(12) 0.0415(10) Uani 1 1 d . . . . .
H27 H 0.096524 0.927519 0.930917 0.050 Uiso 1 1 calc R U . . .
C113 C 0.13394(13) 0.55757(12) 0.55423(11) 0.0390(9) Uani 1 1 d . . . . .
C139 C 0.13684(14) 0.81596(14) 0.46415(12) 0.0509(11) Uani 1 1 d . . . . .
H13D H 0.169311 0.811060 0.454969 0.076 Uiso 1 1 calc R U . . .
H13E H 0.117622 0.826428 0.440682 0.076 Uiso 1 1 calc R U . . .
H13F H 0.124306 0.785844 0.475138 0.076 Uiso 1 1 calc R U . . .
C127 C 0.12329(12) 0.71177(12) 0.57335(12) 0.0440(10) Uani 1 1 d . . . . .
H127 H 0.095193 0.697516 0.583376 0.053 Uiso 1 1 calc R U . . .
C82 C 0.35927(14) 0.83303(13) 0.66878(12) 0.0473(10) Uani 1 1 d . . . . .
C64 C 0.19813(12) 0.52706(13) 0.67599(12) 0.0445(10) Uani 1 1 d . . . . .
H64A H 0.167384 0.511274 0.676767 0.067 Uiso 1 1 calc R U . . .
H64B H 0.211715 0.523769 0.648296 0.067 Uiso 1 1 calc R U . . .
H64C H 0.194381 0.561117 0.682602 0.067 Uiso 1 1 calc R U . . .
C15 C 0.49640(13) 0.83975(13) 0.90563(13) 0.0448(10) Uani 1 1 d . . . . .
C29 C 0.11990(13) 0.92227(13) 0.83376(13) 0.0480(10) Uani 1 1 d . . . . .
H29 H 0.112383 0.937241 0.808227 0.058 Uiso 1 1 calc R U . . .
C116 C 0.26734(13) 0.53978(12) 0.53440(12) 0.0412(9) Uani 1 1 d . . . . .
C28 C 0.09826(12) 0.93810(12) 0.86910(14) 0.0454(10) Uani 1 1 d . . . . .
C98 C 0.07832(12) 0.61708(12) 0.72161(12) 0.0377(9) Uani 1 1 d . . . . .
C16 C 0.51580(13) 0.82552(14) 0.94808(13) 0.0539(11) Uani 1 1 d . . . . .
H16A H 0.491867 0.831359 0.969279 0.081 Uiso 1 1 calc R U . . .
H16B H 0.543822 0.844659 0.954217 0.081 Uiso 1 1 calc R U . . .
H16C H 0.524125 0.791452 0.947907 0.081 Uiso 1 1 calc R U . . .
C49 C 0.10602(12) 0.52704(12) 0.87254(12) 0.0413(9) Uani 1 1 d . . . . .
C14 C 0.41334(13) 0.64511(13) 0.91910(12) 0.0466(10) Uani 1 1 d . . . . .
H14A H 0.430405 0.655968 0.943687 0.070 Uiso 1 1 calc R U . . .
H14B H 0.418735 0.610750 0.915048 0.070 Uiso 1 1 calc R U . . .
H14C H 0.379647 0.650976 0.922826 0.070 Uiso 1 1 calc R U . . .
C65 C 0.20974(12) 0.50625(12) 0.75183(12) 0.0448(10) Uani 1 1 d . . . . .
H65A H 0.207298 0.539861 0.760312 0.067 Uiso 1 1 calc R U . . .
H65B H 0.229943 0.488943 0.771296 0.067 Uiso 1 1 calc R U . . .
H65C H 0.178390 0.491708 0.751673 0.067 Uiso 1 1 calc R U . . .
C119 C 0.30109(14) 0.54408(13) 0.57143(13) 0.0527(11) Uani 1 1 d . . . . .
H11A H 0.305197 0.577945 0.578581 0.079 Uiso 1 1 calc R U . . .
H11B H 0.331590 0.530177 0.564095 0.079 Uiso 1 1 calc R U . . .
H11C H 0.287948 0.526868 0.595169 0.079 Uiso 1 1 calc R U . . .
C33 C 0.17628(16) 0.86987(16) 0.79393(12) 0.0647(13) Uani 1 1 d . . . . .
H33A H 0.168427 0.836413 0.787850 0.097 Uiso 1 1 calc R U . . .
H33B H 0.210413 0.873130 0.796777 0.097 Uiso 1 1 calc R U . . .
H33C H 0.165251 0.890359 0.771317 0.097 Uiso 1 1 calc R U . . .
C67 C 0.41049(13) 0.49090(12) 0.69315(13) 0.0425(10) Uani 1 1 d . . . . .
C31 C 0.15430(14) 0.85547(15) 0.94921(12) 0.0566(12) Uani 1 1 d . . . . .
H31A H 0.137126 0.872018 0.971252 0.085 Uiso 1 1 calc R U . . .
H31B H 0.188155 0.858079 0.954289 0.085 Uiso 1 1 calc R U . . .
H31C H 0.145218 0.821604 0.948781 0.085 Uiso 1 1 calc R U . . .
C46 C 0.30801(14) 0.57180(13) 0.90857(12) 0.0538(11) Uani 1 1 d . . . . .
H46A H 0.311205 0.606669 0.906427 0.081 Uiso 1 1 calc R U . . .
H46B H 0.339256 0.557194 0.910462 0.081 Uiso 1 1 calc R U . . .
H46C H 0.289820 0.563788 0.933352 0.081 Uiso 1 1 calc R U . . .
C135 C 0.13025(14) 0.92352(12) 0.55941(13) 0.0467(10) Uani 1 1 d . . . . .
H135 H 0.128142 0.946827 0.580736 0.056 Uiso 1 1 calc R U . . .
C134 C 0.10160(13) 0.92790(13) 0.52514(13) 0.0446(10) Uani 1 1 d . . . . .
C66 C 0.23453(13) 0.45034(12) 0.69699(14) 0.0544(12) Uani 1 1 d . . . . .
H66A H 0.203078 0.436050 0.697447 0.082 Uiso 1 1 calc R U . . .
H66B H 0.254622 0.433984 0.717153 0.082 Uiso 1 1 calc R U . . .
H66C H 0.248079 0.446917 0.669294 0.082 Uiso 1 1 calc R U . . .
C48 C 0.28051(13) 0.49752(12) 0.87477(14) 0.0532(11) Uani 1 1 d . . . . .
H48A H 0.262966 0.489249 0.899849 0.080 Uiso 1 1 calc R U . . .
H48B H 0.312500 0.484722 0.876752 0.080 Uiso 1 1 calc R U . . .
H48C H 0.264751 0.483674 0.850630 0.080 Uiso 1 1 calc R U . . .
C47 C 0.31004(13) 0.56337(13) 0.83027(12) 0.0508(11) Uani 1 1 d . . . . .
H47A H 0.293915 0.548652 0.806702 0.076 Uiso 1 1 calc R U . . .
H47B H 0.341856 0.550203 0.832530 0.076 Uiso 1 1 calc R U . . .
H47C H 0.311817 0.598110 0.826160 0.076 Uiso 1 1 calc R U . . .
C12 C 0.40764(13) 0.65492(13) 0.84097(12) 0.0505(11) Uani 1 1 d . . . . .
H12A H 0.373637 0.660138 0.842568 0.076 Uiso 1 1 calc R U . . .
H12B H 0.413998 0.620643 0.837512 0.076 Uiso 1 1 calc R U . . .
H12C H 0.420436 0.672576 0.817319 0.076 Uiso 1 1 calc R U . . .
C81 C 0.38961(14) 0.87269(13) 0.66960(12) 0.0496(11) Uani 1 1 d . . . . .
H81 H 0.404285 0.882429 0.644594 0.060 Uiso 1 1 calc R U . . .
C102 C 0.01463(12) 0.78298(13) 0.75741(13) 0.0447(10) Uani 1 1 d . . . . .
C50 C 0.10684(15) 0.49032(13) 0.83689(12) 0.0556(12) Uani 1 1 d . . . . .
H50A H 0.137070 0.473497 0.836813 0.083 Uiso 1 1 calc R U . . .
H50B H 0.102610 0.507007 0.810492 0.083 Uiso 1 1 calc R U . . .
H50C H 0.081359 0.467115 0.840718 0.083 Uiso 1 1 calc R U . . .
C84 C 0.43198(14) 0.94134(13) 0.70464(13) 0.0538(11) Uani 1 1 d . . . . .
H84A H 0.414892 0.969569 0.694715 0.081 Uiso 1 1 calc R U . . .
H84B H 0.458574 0.934824 0.686224 0.081 Uiso 1 1 calc R U . . .
H84C H 0.443612 0.947334 0.732682 0.081 Uiso 1 1 calc R U . . .
C120 C 0.26115(15) 0.48578(12) 0.52497(15) 0.0621(13) Uani 1 1 d . . . . .
H12D H 0.247924 0.469648 0.549239 0.093 Uiso 1 1 calc R U . . .
H12E H 0.291768 0.471676 0.518303 0.093 Uiso 1 1 calc R U . . .
H12F H 0.239855 0.481816 0.501411 0.093 Uiso 1 1 calc R U . . .
C99 C 0.11226(13) 0.59137(13) 0.75135(12) 0.0498(11) Uani 1 1 d . . . . .
H99A H 0.144754 0.598242 0.743250 0.075 Uiso 1 1 calc R U . . .
H99B H 0.106744 0.556737 0.750109 0.075 Uiso 1 1 calc R U . . .
H99C H 0.106882 0.602762 0.779618 0.075 Uiso 1 1 calc R U . . .
C13 C 0.48405(12) 0.66219(13) 0.87705(14) 0.0534(11) Uani 1 1 d . . . . .
H13A H 0.497175 0.680785 0.854087 0.080 Uiso 1 1 calc R U . . .
H13B H 0.488703 0.627941 0.871785 0.080 Uiso 1 1 calc R U . . .
H13C H 0.499965 0.671120 0.902797 0.080 Uiso 1 1 calc R U . . .
C70 C 0.40042(13) 0.43701(12) 0.69102(14) 0.0551(12) Uani 1 1 d . . . . .
H70A H 0.378610 0.430527 0.668250 0.083 Uiso 1 1 calc R U . . .
H70B H 0.386349 0.426437 0.717131 0.083 Uiso 1 1 calc R U . . .
H70C H 0.429850 0.419610 0.686332 0.083 Uiso 1 1 calc R U . . .
C121 C 0.09017(14) 0.52440(13) 0.55464(12) 0.0451(10) Uani 1 1 d . . . . .
C52 C 0.11190(14) 0.50060(13) 0.91395(12) 0.0520(11) Uani 1 1 d . . . . .
H52A H 0.085470 0.478579 0.917982 0.078 Uiso 1 1 calc R U . . .
H52B H 0.112615 0.523941 0.936571 0.078 Uiso 1 1 calc R U . . .
H52C H 0.141365 0.482423 0.913665 0.078 Uiso 1 1 calc R U . . .
C118 C 0.28879(14) 0.56261(14) 0.49540(13) 0.0565(12) Uani 1 1 d . . . . .
H11D H 0.267277 0.558295 0.472033 0.085 Uiso 1 1 calc R U . . .
H11E H 0.318896 0.547171 0.489162 0.085 Uiso 1 1 calc R U . . .
H11F H 0.293849 0.596897 0.500175 0.085 Uiso 1 1 calc R U . . .
C100 C 0.02779(13) 0.60326(13) 0.73419(15) 0.0600(13) Uani 1 1 d . . . . .
H10G H 0.021996 0.613375 0.762754 0.090 Uiso 1 1 calc R U . . .
H10H H 0.023940 0.568455 0.732051 0.090 Uiso 1 1 calc R U . . .
H10I H 0.005350 0.619169 0.715758 0.090 Uiso 1 1 calc R U . . .
C104 C -0.00016(13) 0.76416(16) 0.80007(13) 0.0588(12) Uani 1 1 d . . . . .
H10J H 0.026553 0.766098 0.819116 0.088 Uiso 1 1 calc R U . . .
H10K H -0.010340 0.730735 0.797592 0.088 Uiso 1 1 calc R U . . .
H10L H -0.026139 0.783616 0.810731 0.088 Uiso 1 1 calc R U . . .
C156 C 0.49529(12) 0.82008(13) 0.54389(13) 0.0425(9) Uani 1 1 d . . . . .
C137 C 0.19346(15) 0.88294(14) 0.60146(12) 0.0580(12) Uani 1 1 d . . . . .
H13G H 0.190135 0.851321 0.614316 0.087 Uiso 1 1 calc R U . . .
H13H H 0.184180 0.907766 0.621268 0.087 Uiso 1 1 calc R U . . .
H13I H 0.226265 0.887885 0.593290 0.087 Uiso 1 1 calc R U . . .
C51 C 0.05822(13) 0.55238(14) 0.87270(15) 0.0647(13) Uani 1 1 d . . . . .
H51A H 0.053431 0.568589 0.846154 0.097 Uiso 1 1 calc R U . . .
H51B H 0.057444 0.576033 0.895087 0.097 Uiso 1 1 calc R U . . .
H51C H 0.033240 0.528728 0.876967 0.097 Uiso 1 1 calc R U . . .
C18 C 0.53392(13) 0.83187(15) 0.87257(14) 0.0617(12) Uani 1 1 d . . . . .
H18A H 0.541591 0.797693 0.870949 0.093 Uiso 1 1 calc R U . . .
H18B H 0.562228 0.850038 0.879794 0.093 Uiso 1 1 calc R U . . .
H18C H 0.522036 0.842831 0.845751 0.093 Uiso 1 1 calc R U . . .
C152 C 0.42152(13) 0.65437(14) 0.55878(15) 0.0555(12) Uani 1 1 d . . . . .
C153 C 0.39034(15) 0.64506(15) 0.59690(14) 0.0676(14) Uani 1 1 d . . . . .
H15A H 0.400609 0.665591 0.619757 0.101 Uiso 1 1 calc R U . . .
H15B H 0.393038 0.611373 0.605098 0.101 Uiso 1 1 calc R U . . .
H15C H 0.357550 0.652301 0.590069 0.101 Uiso 1 1 calc R U . . .
C83 C 0.32341(18) 0.83107(15) 0.78261(12) 0.0697(15) Uani 1 1 d . . . . .
H83A H 0.336577 0.800652 0.792357 0.105 Uiso 1 1 calc R U . . .
H83B H 0.289452 0.827561 0.778578 0.105 Uiso 1 1 calc R U . . .
H83C H 0.329405 0.856124 0.803174 0.105 Uiso 1 1 calc R U . . .
C32 C 0.06263(15) 0.97901(15) 0.86848(16) 0.0769(15) Uani 1 1 d . . . . .
H32A H 0.031340 0.966208 0.862321 0.115 Uiso 1 1 calc R U . . .
H32B H 0.071525 1.002277 0.847177 0.115 Uiso 1 1 calc R U . . .
H32C H 0.062177 0.994797 0.895539 0.115 Uiso 1 1 calc R U . . .
C124 C 0.04500(15) 0.55205(15) 0.56256(16) 0.0761(15) Uani 1 1 d . . . . .
H12G H 0.046879 0.567934 0.589529 0.114 Uiso 1 1 calc R U . . .
H12H H 0.018312 0.529854 0.562388 0.114 Uiso 1 1 calc R U . . .
H12I H 0.040702 0.576162 0.540865 0.114 Uiso 1 1 calc R U . . .
C159 C 0.48374(14) 0.87310(14) 0.53832(15) 0.0658(13) Uani 1 1 d . . . . .
H15D H 0.469629 0.878131 0.511019 0.099 Uiso 1 1 calc R U . . .
H15E H 0.512630 0.892037 0.540562 0.099 Uiso 1 1 calc R U . . .
H15F H 0.461547 0.883183 0.559790 0.099 Uiso 1 1 calc R U . . .
C138 C 0.06713(15) 0.96929(14) 0.52098(15) 0.0736(15) Uani 1 1 d . . . . .
H13J H 0.055306 0.978172 0.548383 0.110 Uiso 1 1 calc R U . . .
H13K H 0.040784 0.959524 0.503372 0.110 Uiso 1 1 calc R U . . .
H13L H 0.083084 0.996839 0.508491 0.110 Uiso 1 1 calc R U . . .
C17 C 0.48356(14) 0.89358(13) 0.90660(17) 0.0753(16) Uani 1 1 d . . . . .
H17A H 0.471211 0.903227 0.879569 0.113 Uiso 1 1 calc R U . . .
H17B H 0.511682 0.912448 0.912990 0.113 Uiso 1 1 calc R U . . .
H17C H 0.459648 0.899184 0.927865 0.113 Uiso 1 1 calc R U . . .
C68 C 0.43190(15) 0.50644(14) 0.65159(15) 0.0703(14) Uani 1 1 d . . . . .
H68A H 0.459192 0.486297 0.645312 0.105 Uiso 1 1 calc R U . . .
H68B H 0.441769 0.540018 0.653324 0.105 Uiso 1 1 calc R U . . .
H68C H 0.408385 0.502899 0.629671 0.105 Uiso 1 1 calc R U . . .
C123 C 0.09587(15) 0.48692(14) 0.58855(13) 0.0634(13) Uani 1 1 d . . . . .
H12J H 0.123197 0.466762 0.582449 0.095 Uiso 1 1 calc R U . . .
H12K H 0.067589 0.466936 0.589822 0.095 Uiso 1 1 calc R U . . .
H12L H 0.100479 0.502971 0.615197 0.095 Uiso 1 1 calc R U . . .
C157 C 0.51764(17) 0.81291(18) 0.58568(15) 0.0844(17) Uani 1 1 d . . . . .
H15G H 0.494849 0.820694 0.607376 0.127 Uiso 1 1 calc R U . . .
H15H H 0.545074 0.833926 0.588269 0.127 Uiso 1 1 calc R U . . .
H15I H 0.527543 0.779446 0.588567 0.127 Uiso 1 1 calc R U . . .
C155 C 0.40811(15) 0.62078(14) 0.52310(16) 0.0765(16) Uani 1 1 d . . . . .
H15J H 0.375219 0.626211 0.515431 0.115 Uiso 1 1 calc R U . . .
H15K H 0.412185 0.587424 0.531865 0.115 Uiso 1 1 calc R U . . .
H15L H 0.428346 0.627252 0.499234 0.115 Uiso 1 1 calc R U . . .
C103 C 0.02819(14) 0.83590(14) 0.76157(17) 0.0752(16) Uani 1 1 d . . . . .
H10M H 0.001539 0.853960 0.772782 0.113 Uiso 1 1 calc R U . . .
H10N H 0.036558 0.848697 0.734334 0.113 Uiso 1 1 calc R U . . .
H10O H 0.055129 0.838898 0.780265 0.113 Uiso 1 1 calc R U . . .
C122 C 0.08608(17) 0.49871(17) 0.51268(13) 0.0785(16) Uani 1 1 d . . . . .
H12M H 0.081637 0.522480 0.490729 0.118 Uiso 1 1 calc R U . . .
H12N H 0.059131 0.476858 0.513227 0.118 Uiso 1 1 calc R U . . .
H12O H 0.114863 0.480439 0.507385 0.118 Uiso 1 1 calc R U . . .
C69 C 0.44587(15) 0.49909(16) 0.72793(16) 0.0794(16) Uani 1 1 d . . . . .
H69A H 0.430713 0.493023 0.754629 0.119 Uiso 1 1 calc R U . . .
H69B H 0.457065 0.532274 0.727000 0.119 Uiso 1 1 calc R U . . .
H69C H 0.472526 0.477222 0.724482 0.119 Uiso 1 1 calc R U . . .
C158 C 0.53020(15) 0.80604(17) 0.50955(15) 0.0756(15) Uani 1 1 d . . . . .
H15M H 0.539560 0.772497 0.513114 0.113 Uiso 1 1 calc R U . . .
H15N H 0.558051 0.826602 0.511189 0.113 Uiso 1 1 calc R U . . .
H15O H 0.515199 0.810073 0.482497 0.113 Uiso 1 1 calc R U . . .
C154 C 0.47281(15) 0.64245(16) 0.57140(18) 0.0897(19) Uani 1 1 d . . . . .
H15P H 0.493780 0.648250 0.547891 0.135 Uiso 1 1 calc R U . . .
H15Q H 0.474853 0.608722 0.579630 0.135 Uiso 1 1 calc R U . . .
H15R H 0.482188 0.662844 0.594641 0.135 Uiso 1 1 calc R U . . .
C85 C 0.3509(2) 0.80689(18) 0.62880(13) 0.101(2) Uani 1 1 d . . . . .
H85A H 0.367489 0.776118 0.629361 0.152 Uiso 1 1 calc R U . . .
H85B H 0.362667 0.826257 0.605733 0.152 Uiso 1 1 calc R U . . .
H85C H 0.317169 0.801272 0.625250 0.152 Uiso 1 1 calc R U . . .

loop_
_atom_site_aniso_label
_atom_site_aniso_U_11
_atom_site_aniso_U_22
_atom_site_aniso_U_33
_atom_site_aniso_U_23
_atom_site_aniso_U_13
_atom_site_aniso_U_12
Sb1 0.01972(11) 0.01595(10) 0.02763(11) -0.00013(8) -0.00074(10) -0.00101(9)
Sb10 0.02306(12) 0.01780(10) 0.02717(11) 0.00098(8) 0.00024(10) -0.00242(9)
Sb53 0.02278(12) 0.01771(10) 0.02799(12) -0.00174(8) 0.00311(10) -0.00412(9)
O91 0.0223(13) 0.0237(12) 0.0462(15) -0.0042(10) 0.0047(11) -0.0016(10)
O56 0.0253(13) 0.0187(11) 0.0462(14) 0.0009(10) 0.0102(11) -0.0021(9)
O109 0.0283(14) 0.0183(11) 0.0441(14) 0.0034(10) -0.0031(11) -0.0037(9)
O39 0.0219(13) 0.0171(11) 0.0530(15) -0.0013(10) 0.0020(11) -0.0030(9)
O55 0.0422(15) 0.0288(13) 0.0250(12) -0.0017(10) 0.0052(11) -0.0067(11)
O4 0.0226(13) 0.0196(12) 0.0542(16) -0.0012(10) -0.0030(11) -0.0003(9)
O107 0.0463(16) 0.0334(13) 0.0263(13) 0.0026(10) -0.0040(11) -0.0176(11)
O145 0.0234(13) 0.0225(12) 0.0499(15) -0.0011(10) 0.0027(11) -0.0020(10)
O3 0.0469(16) 0.0299(13) 0.0300(14) 0.0005(10) 0.0041(11) -0.0133(11)
O2 0.0383(15) 0.0418(15) 0.0289(13) 0.0061(11) 0.0012(11) 0.0082(11)
O54 0.0404(15) 0.0411(14) 0.0252(12) -0.0044(10) 0.0044(11) -0.0103(12)
O108 0.0441(15) 0.0338(14) 0.0274(13) -0.0003(10) -0.0071(11) -0.0077(12)
N19 0.0201(15) 0.0165(12) 0.0335(15) -0.0021(11) -0.0041(12) 0.0009(11)
N86 0.0218(15) 0.0170(13) 0.0380(16) -0.0008(11) 0.0042(13) -0.0053(11)
N140 0.0206(15) 0.0194(13) 0.0340(15) 0.0036(11) -0.0018(12) -0.0028(11)
N34 0.0227(15) 0.0158(13) 0.0362(16) -0.0010(11) -0.0054(12) -0.0001(11)
N125 0.0227(15) 0.0205(13) 0.0393(17) 0.0052(12) 0.0028(13) -0.0016(12)
N71 0.0218(15) 0.0240(14) 0.0360(16) -0.0042(12) 0.0041(13) -0.0044(12)
C57 0.0277(19) 0.0201(17) 0.039(2) -0.0010(14) 0.0026(15) 0.0006(14)
C151 0.0223(18) 0.0265(17) 0.0288(18) 0.0020(14) 0.0043(14) -0.0020(14)
C23 0.0218(18) 0.0183(15) 0.0298(18) -0.0028(13) 0.0008(14) 0.0007(13)
C146 0.0276(19) 0.0262(18) 0.0319(19) 0.0011(14) 0.0021(15) -0.0011(15)
C90 0.028(2) 0.0210(17) 0.041(2) -0.0010(15) 0.0036(16) -0.0049(14)
C58 0.0249(19) 0.0253(18) 0.039(2) -0.0026(14) -0.0012(16) -0.0020(14)
C76 0.032(2) 0.0217(17) 0.0298(18) -0.0039(14) 0.0074(16) -0.0091(14)
C92 0.0263(19) 0.0223(17) 0.036(2) -0.0023(14) -0.0004(16) -0.0013(14)
C10 0.0234(19) 0.0225(16) 0.0327(19) -0.0018(14) -0.0012(15) 0.0002(14)
C5 0.0219(18) 0.0219(17) 0.0332(19) 0.0017(14) -0.0036(15) -0.0053(13)
C20 0.0243(19) 0.0205(16) 0.0326(19) -0.0028(14) -0.0026(15) -0.0028(13)
C87 0.029(2) 0.0171(16) 0.0313(19) -0.0008(13) 0.0044(15) -0.0042(13)
C59 0.033(2) 0.0206(17) 0.052(2) -0.0042(16) 0.0017(18) -0.0003(15)
C142 0.028(2) 0.0218(17) 0.040(2) 0.0047(14) 0.0033(16) -0.0048(14)
C24 0.0213(18) 0.0215(16) 0.0332(19) 0.0036(14) 0.0020(15) 0.0013(13)
C144 0.0265(19) 0.0191(16) 0.0287(18) 0.0002(13) 0.0001(15) 0.0014(13)
C40 0.0255(18) 0.0184(15) 0.0310(18) -0.0021(13) -0.0016(15) -0.0056(14)
C115 0.038(2) 0.0225(17) 0.034(2) 0.0049(14) -0.0042(16) -0.0045(15)
C88 0.040(2) 0.0207(17) 0.047(2) -0.0004(15) 0.0059(18) -0.0066(16)
C77 0.0242(19) 0.0198(17) 0.036(2) -0.0025(14) 0.0027(16) -0.0047(13)
C62 0.0257(19) 0.0212(17) 0.041(2) -0.0030(15) 0.0006(16) -0.0055(14)
C143 0.035(2) 0.0164(15) 0.0381(19) 0.0033(13) -0.0016(17) 0.0006(14)
C130 0.0251(19) 0.0196(16) 0.0347(19) -0.0006(14) -0.0007(15) -0.0010(13)
C141 0.0248(19) 0.0235(17) 0.0254(17) -0.0022(13) 0.0011(14) -0.0041(14)
C25 0.0216(18) 0.0196(16) 0.042(2) -0.0030(15) -0.0050(16) 0.0002(13)
C160 0.037(2) 0.0175(16) 0.049(2) -0.0004(15) 0.0054(18) -0.0005(15)
C21 0.027(2) 0.0203(17) 0.053(2) -0.0055(15) -0.0058(17) -0.0047(14)
C9 0.026(2) 0.0230(17) 0.050(2) -0.0005(16) -0.0068(17) -0.0051(15)
C26 0.0230(19) 0.0293(19) 0.048(2) -0.0024(16) 0.0005(17) -0.0001(15)
C150 0.032(2) 0.0288(19) 0.035(2) 0.0023(15) 0.0022(16) -0.0026(15)
C110 0.033(2) 0.0241(17) 0.0287(19) 0.0063(14) -0.0027(15) -0.0088(14)
C43 0.031(2) 0.0241(17) 0.041(2) -0.0019(15) 0.0015(17) -0.0110(15)
C75 0.027(2) 0.0233(18) 0.046(2) -0.0067(16) 0.0070(16) -0.0102(14)
C78 0.038(2) 0.0243(17) 0.035(2) 0.0007(15) -0.0002(17) -0.0057(15)
C61 0.0231(19) 0.0263(18) 0.058(2) 0.0003(17) 0.0024(18) -0.0027(15)
C93 0.027(2) 0.0269(18) 0.039(2) -0.0002(15) 0.0043(16) -0.0024(15)
C89 0.030(2) 0.0205(18) 0.058(3) 0.0009(16) 0.0050(18) 0.0024(15)
C7 0.0226(19) 0.0330(19) 0.049(2) 0.0018(16) -0.0003(17) 0.0019(15)
C42 0.0245(19) 0.0237(18) 0.050(2) -0.0007(15) -0.0025(17) -0.0021(14)
C147 0.025(2) 0.035(2) 0.051(2) 0.0059(17) -0.0008(17) 0.0024(15)
C41 0.0271(19) 0.0198(16) 0.036(2) -0.0028(14) -0.0005(15) -0.0030(14)
C132 0.027(2) 0.0306(19) 0.040(2) 0.0045(16) 0.0062(17) 0.0004(15)
C60 0.027(2) 0.0258(18) 0.045(2) -0.0012(15) 0.0014(17) 0.0034(14)
C35 0.0217(18) 0.0222(17) 0.040(2) 0.0006(14) -0.0069(15) 0.0010(14)
C44 0.0282(19) 0.0234(16) 0.0344(19) 0.0005(14) 0.0018(16) -0.0032(14)
C38 0.0251(19) 0.0218(17) 0.036(2) 0.0015(14) -0.0013(15) -0.0025(14)
C131 0.0228(19) 0.0234(18) 0.043(2) 0.0058(15) 0.0058(16) -0.0007(14)
C6 0.0224(19) 0.0273(18) 0.0350(19) -0.0021(15) 0.0001(15) -0.0003(14)
C63 0.0276(19) 0.0196(17) 0.061(2) -0.0033(16) 0.0043(19) -0.0049(15)
C22 0.033(2) 0.0181(16) 0.046(2) -0.0031(14) -0.0016(17) 0.0026(14)
C114 0.053(3) 0.0188(17) 0.047(2) 0.0040(16) -0.005(2) -0.0109(17)
C11 0.0210(18) 0.0286(18) 0.051(2) -0.0056(16) 0.0038(17) 0.0044(14)
C111 0.033(2) 0.0246(17) 0.0296(19) 0.0038(14) -0.0017(16) -0.0072(15)
C37 0.023(2) 0.030(2) 0.057(2) -0.0013(17) -0.0060(18) -0.0061(15)
C74 0.024(2) 0.0276(19) 0.078(3) -0.0080(19) -0.0001(19) -0.0087(15)
C149 0.025(2) 0.036(2) 0.040(2) -0.0021(16) 0.0004(16) -0.0040(15)
C129 0.0205(19) 0.0257(18) 0.047(2) 0.0008(15) 0.0025(16) 0.0000(14)
C30 0.036(2) 0.0301(19) 0.043(2) 0.0006(16) -0.0058(17) 0.0095(16)
C36 0.028(2) 0.0249(19) 0.058(2) 0.0029(17) -0.0084(18) 0.0016(15)
C112 0.037(2) 0.0285(19) 0.043(2) 0.0075(16) -0.0014(17) -0.0083(16)
C8 0.025(2) 0.0290(19) 0.050(2) 0.0022(16) -0.0053(17) -0.0048(15)
C96 0.025(2) 0.037(2) 0.050(2) -0.0016(17) 0.0030(17) -0.0089(16)
C72 0.0236(19) 0.0235(18) 0.050(2) -0.0049(16) 0.0031(17) -0.0045(14)
C126 0.026(2) 0.0255(18) 0.044(2) 0.0027(15) 0.0009(16) -0.0057(15)
C128 0.028(2) 0.029(2) 0.072(3) 0.0034(19) 0.010(2) 0.0018(16)
C80 0.027(2) 0.0239(18) 0.054(2) 0.0030(17) -0.0032(18) -0.0075(15)
C45 0.033(2) 0.0168(16) 0.058(3) -0.0001(16) -0.0014(19) -0.0020(14)
C94 0.031(2) 0.0269(19) 0.058(2) -0.0053(17) 0.0025(18) 0.0000(16)
C97 0.0245(19) 0.0292(18) 0.038(2) 0.0009(15) -0.0001(16) -0.0035(15)
C148 0.025(2) 0.043(2) 0.054(3) 0.0058(19) -0.0057(18) 0.0039(16)
C79 0.047(2) 0.0228(18) 0.039(2) -0.0050(15) -0.0079(18) -0.0076(16)
C95 0.028(2) 0.036(2) 0.053(3) -0.0047(17) 0.0042(18) 0.0013(16)
C73 0.024(2) 0.029(2) 0.083(3) -0.0073(19) -0.002(2) -0.0023(16)
C101 0.034(2) 0.031(2) 0.069(3) -0.0088(19) -0.013(2) -0.0032(16)
C105 0.035(2) 0.057(3) 0.065(3) 0.006(2) 0.008(2) 0.009(2)
C133 0.026(2) 0.042(2) 0.058(3) 0.021(2) 0.0036(19) 0.0046(17)
C136 0.035(2) 0.0277(19) 0.049(2) 0.0006(17) 0.0075(18) 0.0010(16)
C27 0.026(2) 0.039(2) 0.060(3) -0.0160(19) 0.0134(19) 0.0004(16)
C113 0.038(2) 0.033(2) 0.046(2) 0.0101(17) -0.0060(18) -0.0125(17)
C139 0.048(3) 0.052(3) 0.052(3) -0.001(2) -0.007(2) 0.004(2)
C127 0.025(2) 0.032(2) 0.074(3) 0.0047(19) 0.012(2) -0.0035(16)
C82 0.052(3) 0.045(2) 0.044(2) -0.0097(19) 0.012(2) -0.0235(19)
C64 0.032(2) 0.043(2) 0.058(3) -0.0158(19) -0.0043(19) -0.0066(17)
C15 0.027(2) 0.033(2) 0.075(3) 0.0035(19) -0.010(2) -0.0052(16)
C29 0.047(3) 0.038(2) 0.059(3) 0.008(2) -0.010(2) 0.0137(19)
C116 0.043(2) 0.0207(17) 0.060(3) -0.0007(16) -0.001(2) -0.0009(16)
C28 0.028(2) 0.029(2) 0.080(3) -0.003(2) -0.005(2) 0.0087(16)
C98 0.023(2) 0.031(2) 0.059(3) 0.0028(17) 0.0015(18) -0.0047(15)
C16 0.037(2) 0.049(3) 0.076(3) -0.012(2) -0.017(2) -0.0063(19)
C49 0.034(2) 0.031(2) 0.059(3) 0.0012(18) 0.002(2) -0.0144(16)
C14 0.038(2) 0.036(2) 0.066(3) 0.0115(19) 0.002(2) 0.0071(17)
C65 0.036(2) 0.033(2) 0.066(3) 0.0024(19) 0.011(2) -0.0063(17)
C119 0.048(3) 0.031(2) 0.079(3) 0.005(2) -0.010(2) 0.0032(18)
C33 0.083(3) 0.069(3) 0.042(2) 0.006(2) -0.004(2) 0.035(3)
C67 0.030(2) 0.028(2) 0.070(3) -0.0023(18) 0.002(2) 0.0028(16)
C31 0.048(3) 0.075(3) 0.047(3) 0.002(2) 0.008(2) 0.016(2)
C46 0.052(3) 0.038(2) 0.071(3) 0.005(2) -0.022(2) 0.003(2)
C135 0.053(3) 0.024(2) 0.063(3) -0.0007(18) 0.020(2) 0.0038(18)
C134 0.035(2) 0.031(2) 0.068(3) 0.016(2) 0.020(2) 0.0090(17)
C66 0.033(2) 0.0249(19) 0.105(4) -0.016(2) 0.008(2) -0.0121(17)
C48 0.043(2) 0.0205(18) 0.097(3) 0.005(2) -0.003(2) 0.0054(16)
C47 0.041(2) 0.035(2) 0.077(3) -0.009(2) 0.014(2) 0.0021(18)
C12 0.044(3) 0.041(2) 0.066(3) -0.020(2) 0.002(2) 0.0006(19)
C81 0.058(3) 0.046(2) 0.044(2) 0.0000(19) 0.016(2) -0.025(2)
C102 0.027(2) 0.039(2) 0.068(3) -0.0112(19) 0.009(2) -0.0014(16)
C50 0.066(3) 0.044(2) 0.057(3) -0.006(2) 0.001(2) -0.029(2)
C84 0.049(3) 0.035(2) 0.078(3) 0.006(2) -0.007(2) -0.0195(19)
C120 0.063(3) 0.025(2) 0.098(4) -0.013(2) -0.006(3) 0.0054(19)
C99 0.050(3) 0.039(2) 0.061(3) 0.014(2) 0.002(2) -0.0018(19)
C13 0.032(2) 0.042(2) 0.087(3) -0.009(2) 0.010(2) 0.0096(17)
C70 0.038(2) 0.032(2) 0.096(3) -0.004(2) 0.007(2) 0.0066(18)
C121 0.043(3) 0.036(2) 0.056(3) 0.0077(19) -0.007(2) -0.0234(18)
C52 0.055(3) 0.041(2) 0.061(3) 0.003(2) 0.013(2) -0.020(2)
C118 0.061(3) 0.041(2) 0.067(3) -0.008(2) 0.013(2) 0.002(2)
C100 0.038(2) 0.035(2) 0.108(4) 0.006(2) 0.014(2) -0.0121(18)
C104 0.031(2) 0.083(3) 0.062(3) -0.022(2) 0.004(2) 0.004(2)
C156 0.025(2) 0.044(2) 0.058(3) 0.0025(19) -0.0024(19) -0.0090(17)
C137 0.066(3) 0.054(3) 0.054(3) -0.019(2) -0.004(2) 0.006(2)
C51 0.034(2) 0.046(3) 0.114(4) 0.002(3) 0.004(3) -0.0171(19)
C18 0.037(2) 0.068(3) 0.080(3) 0.009(3) -0.001(2) -0.027(2)
C152 0.032(2) 0.036(2) 0.098(4) 0.023(2) -0.002(2) 0.0022(18)
C153 0.061(3) 0.055(3) 0.086(4) 0.038(3) -0.010(3) -0.002(2)
C83 0.113(4) 0.057(3) 0.039(3) -0.008(2) 0.017(3) -0.041(3)
C32 0.060(3) 0.053(3) 0.117(4) -0.006(3) 0.000(3) 0.032(2)
C124 0.048(3) 0.056(3) 0.124(5) 0.016(3) -0.011(3) -0.030(2)
C159 0.044(3) 0.047(3) 0.106(4) 0.002(3) -0.011(3) -0.021(2)
C138 0.067(3) 0.050(3) 0.104(4) 0.028(3) 0.031(3) 0.034(2)
C17 0.039(3) 0.034(2) 0.152(5) 0.006(3) -0.028(3) -0.0141(19)
C68 0.057(3) 0.045(3) 0.109(4) 0.001(3) 0.039(3) 0.011(2)
C123 0.071(3) 0.048(3) 0.072(3) 0.019(2) -0.007(3) -0.030(2)
C157 0.074(4) 0.093(4) 0.086(4) 0.023(3) -0.037(3) -0.044(3)
C155 0.049(3) 0.033(2) 0.148(5) 0.000(3) 0.023(3) 0.003(2)
C103 0.038(3) 0.043(3) 0.145(5) -0.030(3) 0.030(3) 0.002(2)
C122 0.091(4) 0.083(4) 0.061(3) 0.000(3) -0.013(3) -0.057(3)
C69 0.052(3) 0.054(3) 0.132(5) -0.015(3) -0.034(3) 0.012(2)
C158 0.041(3) 0.081(4) 0.104(4) -0.011(3) 0.013(3) -0.020(2)
C154 0.042(3) 0.054(3) 0.173(6) 0.049(3) -0.019(3) 0.008(2)
C85 0.148(5) 0.107(4) 0.049(3) -0.034(3) 0.038(3) -0.089(4)

loop_
_atom_type_symbol
_atom_type_description
_atom_type_scat_dispersion_real
_atom_type_scat_dispersion_imag
_atom_type_scat_source
Sb Sb -0.5866 1.5461 'International Tables Vol C Tables 4.2.6.8 and 6.1.1.4'
C C 0.0033 0.0016 'International Tables Vol C Tables 4.2.6.8 and 6.1.1.4'
H H 0.0000 0.0000 'International Tables Vol C Tables 4.2.6.8 and 6.1.1.4'
N N 0.0061 0.0033 'International Tables Vol C Tables 4.2.6.8 and 6.1.1.4'
O O 0.0106 0.0060 'International Tables Vol C Tables 4.2.6.8 and 6.1.1.4'

loop_
_geom_angle_atom_site_label_1
_geom_angle_atom_site_label_2
_geom_angle_atom_site_label_3
_geom_angle
_geom_angle_site_symmetry_1
_geom_angle_site_symmetry_3
_geom_angle_publ_flag
O39 Sb1 N19 177.22(10) . . ?
O39 Sb1 N34 89.10(9) . . ?
O4 Sb1 O39 91.59(8) . . ?
O4 Sb1 N19 89.72(9) . . ?
O4 Sb1 N34 174.51(10) . . ?
O3 Sb1 O39 89.20(9) . . ?
O3 Sb1 O4 91.24(10) . . ?
O3 Sb1 O2 178.60(10) . . ?
O3 Sb1 N19 88.32(10) . . ?
O3 Sb1 N34 94.22(10) . . ?
O2 Sb1 O39 92.18(9) . . ?
O2 Sb1 O4 88.48(10) . . ?
O2 Sb1 N19 90.31(10) . . ?
O2 Sb1 N34 86.05(10) . . ?
N19 Sb1 N34 89.84(9) . . ?
O109 Sb10 N140 176.94(10) . . ?
O109 Sb10 N125 88.64(9) . . ?
O107 Sb10 O109 91.15(9) . . ?
O107 Sb10 O145 90.87(10) . . ?
O107 Sb10 O108 178.45(9) . . ?
O107 Sb10 N140 86.68(10) . . ?
O107 Sb10 N125 91.71(10) . . ?
O145 Sb10 O109 92.72(9) . . ?
O145 Sb10 N140 89.48(9) . . ?
O145 Sb10 N125 177.05(10) . . ?
O108 Sb10 O109 90.39(9) . . ?
O108 Sb10 O145 88.91(10) . . ?
O108 Sb10 N140 91.78(10) . . ?
O108 Sb10 N125 88.46(10) . . ?
N140 Sb10 N125 89.26(10) . . ?
O91 Sb53 O56 94.80(9) . . ?
O91 Sb53 N86 89.11(9) . . ?
O91 Sb53 N71 171.42(10) . . ?
O56 Sb53 N86 171.15(10) . . ?
O56 Sb53 N71 89.78(9) . . ?
O55 Sb53 O91 92.49(9) . . ?
O55 Sb53 O56 85.64(9) . . ?
O55 Sb53 N86 86.26(9) . . ?
O55 Sb53 N71 95.09(10) . . ?
O54 Sb53 O91 86.13(9) . . ?
O54 Sb53 O56 91.50(10) . . ?
O54 Sb53 O55 176.71(9) . . ?
O54 Sb53 N86 96.69(10) . . ?
O54 Sb53 N71 86.51(10) . . ?
N86 Sb53 N71 87.39(10) . . ?
C92 O91 Sb53 125.97(19) . . ?
C57 O56 Sb53 126.49(18) . . ?
C110 O109 Sb10 129.08(19) . . ?
C40 O39 Sb1 130.09(18) . . ?
Sb53 O55 H55 108.9 . . ?
C5 O4 Sb1 129.86(19) . . ?
Sb10 O107 H107 109.7 . . ?
C146 O145 Sb10 126.12(19) . . ?
Sb1 O3 H3 108.9 . . ?
Sb1 O2 H2 110.5 . . ?
Sb53 O54 H54 109.5 . . ?
Sb10 O108 H108 105.9 . . ?
C23 N19 Sb1 125.98(19) . . ?
C20 N19 Sb1 124.71(19) . . ?
C20 N19 C23 109.3(2) . . ?
C90 N86 Sb53 123.24(19) . . ?
C90 N86 C87 108.1(2) . . ?
C87 N86 Sb53 128.6(2) . . ?
C144 N140 Sb10 126.6(2) . . ?
C141 N140 Sb10 123.6(2) . . ?
C141 N140 C144 109.4(2) . . ?
C35 N34 Sb1 126.0(2) . . ?
C38 N34 Sb1 125.2(2) . . ?
C38 N34 C35 108.8(3) . . ?
C129 N125 Sb10 125.6(2) . . ?
C126 N125 Sb10 125.6(2) . . ?
C126 N125 C129 108.6(3) . . ?
C75 N71 Sb53 127.7(2) . . ?
C72 N71 Sb53 124.2(2) . . ?
C72 N71 C75 108.1(3) . . ?
O56 C57 C58 118.7(3) . . ?
O56 C57 C62 121.0(3) . . ?
C58 C57 C62 120.2(3) . . ?
C146 C151 C141 124.2(3) . . ?
C146 C151 C150 118.2(3) . . ?
C150 C151 C141 117.3(3) . . ?
N19 C23 C22 106.4(3) . . ?
C24 C23 N19 125.7(3) . . ?
C24 C23 C22 127.9(3) . . ?
O145 C146 C151 121.0(3) . . ?
O145 C146 C147 118.0(3) . . ?
C151 C146 C147 120.8(3) . . ?
N86 C90 C93 124.5(3) . . ?
N86 C90 C89 108.3(3) . . ?
C89 C90 C93 126.9(3) . . ?
C57 C58 C63 121.5(3) . . ?
C59 C58 C57 117.7(3) . . ?
C59 C58 C63 120.7(3) . . ?
C87 C76 C77 118.8(3) . . ?
C87 C76 C75 124.4(3) . . ?
C75 C76 C77 116.8(3) . . ?
O91 C92 C93 120.6(3) . . ?
O91 C92 C97 118.7(3) . . ?
C93 C92 C97 120.6(3) . . ?
C5 C10 C20 124.8(3) . . ?
C9 C10 C5 118.2(3) . . ?
C9 C10 C20 117.0(3) . . ?
O4 C5 C10 122.0(3) . . ?
O4 C5 C6 117.2(3) . . ?
C6 C5 C10 120.7(3) . . ?
N19 C20 C10 125.3(3) . . ?
N19 C20 C21 107.4(3) . . ?
C21 C20 C10 127.1(3) . . ?
C76 C87 N86 125.2(3) . . ?
C76 C87 C88 127.3(3) . . ?
C88 C87 N86 107.2(3) . . ?
C58 C59 H59 117.9 . . ?
C58 C59 C60 124.1(3) . . ?
C60 C59 H59 117.9 . . ?
C143 C142 H142 125.9 . . ?
C143 C142 C141 108.3(3) . . ?
C141 C142 H142 125.9 . . ?
C23 C24 C25 117.0(3) . . ?
C23 C24 C35 127.0(3) . . ?
C35 C24 C25 116.0(3) . . ?
N140 C144 C143 107.2(3) . . ?
N140 C144 C130 124.9(3) . . ?
C130 C144 C143 127.7(3) . . ?
O39 C40 C41 122.0(3) . . ?
O39 C40 C44 117.4(3) . . ?
C41 C40 C44 120.5(3) . . ?
C110 C115 C116 120.8(3) . . ?
C114 C115 C110 117.3(3) . . ?
C114 C115 C116 121.8(3) . . ?
C87 C88 H88 125.8 . . ?
C89 C88 C87 108.4(3) . . ?
C89 C88 H88 125.8 . . ?
C78 C77 C76 120.0(3) . . ?
C78 C77 C82 120.2(3) . . ?
C82 C77 C76 119.8(3) . . ?
C57 C62 C72 124.6(3) . . ?
C61 C62 C57 118.5(3) . . ?
C61 C62 C72 116.9(3) . . ?
C142 C143 C144 108.1(3) . . ?
C142 C143 H143 126.0 . . ?
C144 C143 H143 126.0 . . ?
C144 C130 C131 117.8(3) . . ?
C144 C130 C129 126.3(3) . . ?
C129 C130 C131 115.9(3) . . ?
N140 C141 C151 124.4(3) . . ?
N140 C141 C142 106.9(3) . . ?
C142 C141 C151 128.2(3) . . ?
C26 C25 C24 119.5(3) . . ?
C30 C25 C24 119.8(3) . . ?
C30 C25 C26 120.6(3) . . ?
C43 C160 H160 117.8 . . ?
C44 C160 H160 117.8 . . ?
C44 C160 C43 124.4(3) . . ?
C20 C21 H21 125.7 . . ?
C22 C21 C20 108.5(3) . . ?
C22 C21 H21 125.7 . . ?
C10 C9 H9 118.6 . . ?
C8 C9 C10 122.7(3) . . ?
C8 C9 H9 118.6 . . ?
C25 C26 C27 118.0(3) . . ?
C25 C26 C31 121.8(3) . . ?
C27 C26 C31 120.2(3) . . ?
C151 C150 H150 118.7 . . ?
C149 C150 C151 122.7(3) . . ?
C149 C150 H150 118.7 . . ?
O109 C110 C115 117.8(3) . . ?
O109 C110 C111 122.1(3) . . ?
C111 C110 C115 120.1(3) . . ?
C160 C43 C49 119.1(3) . . ?
C42 C43 C160 117.0(3) . . ?
C42 C43 C49 123.9(3) . . ?
C76 C75 N71 125.8(3) . . ?
C74 C75 N71 106.8(3) . . ?
C74 C75 C76 127.2(3) . . ?
C77 C78 C79 118.8(3) . . ?
C77 C78 C83 121.8(3) . . ?
C79 C78 C83 119.4(3) . . ?
C62 C61 H61 118.6 . . ?
C60 C61 C62 122.7(3) . . ?
C60 C61 H61 118.6 . . ?
C92 C93 C90 124.1(3) . . ?
C92 C93 C94 118.7(3) . . ?
C94 C93 C90 117.0(3) . . ?
C90 C89 H89 126.1 . . ?
C88 C89 C90 107.8(3) . . ?
C88 C89 H89 126.1 . . ?
C6 C7 H7 117.9 . . ?
C6 C7 C8 124.1(3) . . ?
C8 C7 H7 117.9 . . ?
C43 C42 H42 118.9 . . ?
C43 C42 C41 122.1(3) . . ?
C41 C42 H42 118.9 . . ?
C146 C147 C152 121.7(3) . . ?
C148 C147 C146 117.3(3) . . ?
C148 C147 C152 120.9(3) . . ?
C40 C41 C42 118.6(3) . . ?
C40 C41 C38 124.6(3) . . ?
C42 C41 C38 116.8(3) . . ?
C131 C132 C133 118.0(3) . . ?
C131 C132 C139 121.5(3) . . ?
C133 C132 C139 120.5(3) . . ?
C59 C60 C67 123.4(3) . . ?
C61 C60 C59 116.7(3) . . ?
C61 C60 C67 119.8(3) . . ?
N34 C35 C36 106.8(3) . . ?
C24 C35 N34 125.2(3) . . ?
C24 C35 C36 127.9(3) . . ?
C40 C44 C45 121.7(3) . . ?
C160 C44 C40 117.2(3) . . ?
C160 C44 C45 121.0(3) . . ?
N34 C38 C41 124.5(3) . . ?
N34 C38 C37 107.9(3) . . ?
C37 C38 C41 127.4(3) . . ?
C132 C131 C130 119.4(3) . . ?
C136 C131 C130 120.0(3) . . ?
C136 C131 C132 120.6(3) . . ?
C5 C6 C11 121.8(3) . . ?
C7 C6 C5 117.3(3) . . ?
C7 C6 C11 120.9(3) . . ?
C58 C63 C64 110.5(3) . . ?
C65 C63 C58 109.9(3) . . ?
C65 C63 C64 110.7(3) . . ?
C66 C63 C58 111.7(3) . . ?
C66 C63 C64 107.2(3) . . ?
C66 C63 C65 106.8(3) . . ?
C23 C22 H22 125.8 . . ?
C21 C22 C23 108.4(3) . . ?
C21 C22 H22 125.8 . . ?
C115 C114 H114 117.9 . . ?
C115 C114 C113 124.1(3) . . ?
C113 C114 H114 117.9 . . ?
C6 C11 C14 109.2(3) . . ?
C6 C11 C13 111.7(3) . . ?
C14 C11 C13 106.7(3) . . ?
C12 C11 C6 110.5(3) . . ?
C12 C11 C14 111.8(3) . . ?
C12 C11 C13 106.9(3) . . ?
C110 C111 C126 123.8(3) . . ?
C112 C111 C110 118.9(3) . . ?
C112 C111 C126 117.0(3) . . ?
C38 C37 H37 125.8 . . ?
C36 C37 C38 108.3(3) . . ?
C36 C37 H37 125.8 . . ?
C75 C74 H74 125.5 . . ?
C73 C74 C75 109.0(3) . . ?
C73 C74 H74 125.5 . . ?
C150 C149 C148 117.0(3) . . ?
C150 C149 C156 123.0(3) . . ?
C148 C149 C156 120.0(3) . . ?
N125 C129 C130 125.6(3) . . ?
N125 C129 C128 106.9(3) . . ?
C128 C129 C130 127.3(3) . . ?
C25 C30 C29 118.8(3) . . ?
C25 C30 C33 121.4(3) . . ?
C29 C30 C33 119.8(3) . . ?
C35 C36 H36 126.0 . . ?
C37 C36 C35 108.0(3) . . ?
C37 C36 H36 126.0 . . ?
C111 C112 H112 119.0 . . ?
C113 C112 C111 122.1(3) . . ?
C113 C112 H112 119.0 . . ?
C9 C8 C7 116.9(3) . . ?
C9 C8 C15 124.4(3) . . ?
C7 C8 C15 118.6(3) . . ?
C97 C96 H96 117.9 . . ?
C97 C96 C95 124.2(3) . . ?
C95 C96 H96 117.9 . . ?
N71 C72 C62 125.0(3) . . ?
N71 C72 C73 108.7(3) . . ?
C73 C72 C62 126.1(3) . . ?
N125 C126 C111 124.1(3) . . ?
N125 C126 C127 108.2(3) . . ?
C127 C126 C111 127.3(3) . . ?
C129 C128 H128 125.7 . . ?
C127 C128 C129 108.6(3) . . ?
C127 C128 H128 125.7 . . ?
C79 C80 C84 121.0(3) . . ?
C81 C80 C79 117.9(3) . . ?
C81 C80 C84 121.1(3) . . ?
C44 C45 C48 111.4(3) . . ?
C46 C45 C44 109.9(3) . . ?
C46 C45 C48 106.7(3) . . ?
C46 C45 C47 111.8(3) . . ?
C47 C45 C44 109.8(3) . . ?
C47 C45 C48 107.1(3) . . ?
C93 C94 H94 118.7 . . ?
C95 C94 C93 122.7(3) . . ?
C95 C94 H94 118.7 . . ?
C92 C97 C98 121.7(3) . . ?
C96 C97 C92 117.4(3) . . ?
C96 C97 C98 120.9(3) . . ?
C147 C148 C149 123.9(3) . . ?
C147 C148 H148 118.0 . . ?
C149 C148 H148 118.0 . . ?
C78 C79 H79 118.9 . . ?
C80 C79 C78 122.3(3) . . ?
C80 C79 H79 118.9 . . ?
C96 C95 C102 120.1(3) . . ?
C94 C95 C96 116.3(3) . . ?
C94 C95 C102 123.6(3) . . ?
C74 C73 C72 107.3(3) . . ?
C74 C73 H73 126.3 . . ?
C72 C73 H73 126.3 . . ?
H10A C101 H10B 109.5 . . ?
H10A C101 H10C 109.5 . . ?
H10B C101 H10C 109.5 . . ?
C98 C101 H10A 109.5 . . ?
C98 C101 H10B 109.5 . . ?
C98 C101 H10C 109.5 . . ?
H10D C105 H10E 109.5 . . ?
H10D C105 H10F 109.5 . . ?
H10E C105 H10F 109.5 . . ?
C102 C105 H10D 109.5 . . ?
C102 C105 H10E 109.5 . . ?
C102 C105 H10F 109.5 . . ?
C132 C133 H133 118.6 . . ?
C134 C133 C132 122.7(4) . . ?
C134 C133 H133 118.6 . . ?
C131 C136 C135 118.9(4) . . ?
C131 C136 C137 121.1(3) . . ?
C135 C136 C137 120.0(3) . . ?
C26 C27 H27 118.8 . . ?
C28 C27 C26 122.5(3) . . ?
C28 C27 H27 118.8 . . ?
C114 C113 C121 118.9(3) . . ?
C112 C113 C114 117.4(3) . . ?
C112 C113 C121 123.6(3) . . ?
C132 C139 H13D 109.5 . . ?
C132 C139 H13E 109.5 . . ?
C132 C139 H13F 109.5 . . ?
H13D C139 H13E 109.5 . . ?
H13D C139 H13F 109.5 . . ?
H13E C139 H13F 109.5 . . ?
C126 C127 H127 126.2 . . ?
C128 C127 C126 107.6(3) . . ?
C128 C127 H127 126.2 . . ?
C77 C82 C81 118.2(3) . . ?
C77 C82 C85 122.1(3) . . ?
C81 C82 C85 119.7(3) . . ?
C63 C64 H64A 109.5 . . ?
C63 C64 H64B 109.5 . . ?
C63 C64 H64C 109.5 . . ?
H64A C64 H64B 109.5 . . ?
H64A C64 H64C 109.5 . . ?
H64B C64 H64C 109.5 . . ?
C16 C15 C8 107.5(3) . . ?
C16 C15 C17 108.6(3) . . ?
C18 C15 C8 111.2(3) . . ?
C18 C15 C16 109.8(3) . . ?
C18 C15 C17 108.6(3) . . ?
C17 C15 C8 111.1(3) . . ?
C30 C29 H29 118.8 . . ?
C28 C29 C30 122.4(4) . . ?
C28 C29 H29 118.8 . . ?
C115 C116 C120 111.3(3) . . ?
C119 C116 C115 110.3(3) . . ?
C119 C116 C120 107.5(3) . . ?
C118 C116 C115 110.1(3) . . ?
C118 C116 C119 111.0(3) . . ?
C118 C116 C120 106.7(3) . . ?
C27 C28 C32 120.4(4) . . ?
C29 C28 C27 117.7(3) . . ?
C29 C28 C32 121.9(4) . . ?
C101 C98 C97 110.2(3) . . ?
C101 C98 C99 110.1(3) . . ?
C101 C98 C100 107.5(3) . . ?
C99 C98 C97 109.5(3) . . ?
C99 C98 C100 107.6(3) . . ?
C100 C98 C97 111.9(3) . . ?
C15 C16 H16A 109.5 . . ?
C15 C16 H16B 109.5 . . ?
C15 C16 H16C 109.5 . . ?
H16A C16 H16B 109.5 . . ?
H16A C16 H16C 109.5 . . ?
H16B C16 H16C 109.5 . . ?
C50 C49 C43 110.1(3) . . ?
C52 C49 C43 108.3(3) . . ?
C52 C49 C50 109.3(3) . . ?
C51 C49 C43 111.9(3) . . ?
C51 C49 C50 108.8(3) . . ?
C51 C49 C52 108.4(3) . . ?
C11 C14 H14A 109.5 . . ?
C11 C14 H14B 109.5 . . ?
C11 C14 H14C 109.5 . . ?
H14A C14 H14B 109.5 . . ?
H14A C14 H14C 109.5 . . ?
H14B C14 H14C 109.5 . . ?
C63 C65 H65A 109.5 . . ?
C63 C65 H65B 109.5 . . ?
C63 C65 H65C 109.5 . . ?
H65A C65 H65B 109.5 . . ?
H65A C65 H65C 109.5 . . ?
H65B C65 H65C 109.5 . . ?
C116 C119 H11A 109.5 . . ?
C116 C119 H11B 109.5 . . ?
C116 C119 H11C 109.5 . . ?
H11A C119 H11B 109.5 . . ?
H11A C119 H11C 109.5 . . ?
H11B C119 H11C 109.5 . . ?
C30 C33 H33A 109.5 . . ?
C30 C33 H33B 109.5 . . ?
C30 C33 H33C 109.5 . . ?
H33A C33 H33B 109.5 . . ?
H33A C33 H33C 109.5 . . ?
H33B C33 H33C 109.5 . . ?
C60 C67 C68 108.5(3) . . ?
C70 C67 C60 112.6(3) . . ?
C70 C67 C68 108.2(3) . . ?
C69 C67 C60 109.9(3) . . ?
C69 C67 C70 107.7(3) . . ?
C69 C67 C68 109.9(4) . . ?
C26 C31 H31A 109.5 . . ?
C26 C31 H31B 109.5 . . ?
C26 C31 H31C 109.5 . . ?
H31A C31 H31B 109.5 . . ?
H31A C31 H31C 109.5 . . ?
H31B C31 H31C 109.5 . . ?
C45 C46 H46A 109.5 . . ?
C45 C46 H46B 109.5 . . ?
C45 C46 H46C 109.5 . . ?
H46A C46 H46B 109.5 . . ?
H46A C46 H46C 109.5 . . ?
H46B C46 H46C 109.5 . . ?
C136 C135 H135 119.0 . . ?
C134 C135 C136 122.0(4) . . ?
C134 C135 H135 119.0 . . ?
C133 C134 C138 121.0(4) . . ?
C135 C134 C133 117.8(3) . . ?
C135 C134 C138 121.2(4) . . ?
C63 C66 H66A 109.5 . . ?
C63 C66 H66B 109.5 . . ?
C63 C66 H66C 109.5 . . ?
H66A C66 H66B 109.5 . . ?
H66A C66 H66C 109.5 . . ?
H66B C66 H66C 109.5 . . ?
C45 C48 H48A 109.5 . . ?
C45 C48 H48B 109.5 . . ?
C45 C48 H48C 109.5 . . ?
H48A C48 H48B 109.5 . . ?
H48A C48 H48C 109.5 . . ?
H48B C48 H48C 109.5 . . ?
C45 C47 H47A 109.5 . . ?
C45 C47 H47B 109.5 . . ?
C45 C47 H47C 109.5 . . ?
H47A C47 H47B 109.5 . . ?
H47A C47 H47C 109.5 . . ?
H47B C47 H47C 109.5 . . ?
C11 C12 H12A 109.5 . . ?
C11 C12 H12B 109.5 . . ?
C11 C12 H12C 109.5 . . ?
H12A C12 H12B 109.5 . . ?
H12A C12 H12C 109.5 . . ?
H12B C12 H12C 109.5 . . ?
C80 C81 C82 122.7(3) . . ?
C80 C81 H81 118.7 . . ?
C82 C81 H81 118.7 . . ?
C105 C102 C95 108.8(3) . . ?
C104 C102 C95 109.5(3) . . ?
C104 C102 C105 109.3(3) . . ?
C103 C102 C95 111.9(3) . . ?
C103 C102 C105 108.7(3) . . ?
C103 C102 C104 108.7(3) . . ?
C49 C50 H50A 109.5 . . ?
C49 C50 H50B 109.5 . . ?
C49 C50 H50C 109.5 . . ?
H50A C50 H50B 109.5 . . ?
H50A C50 H50C 109.5 . . ?
H50B C50 H50C 109.5 . . ?
C80 C84 H84A 109.5 . . ?
C80 C84 H84B 109.5 . . ?
C80 C84 H84C 109.5 . . ?
H84A C84 H84B 109.5 . . ?
H84A C84 H84C 109.5 . . ?
H84B C84 H84C 109.5 . . ?
C116 C120 H12D 109.5 . . ?
C116 C120 H12E 109.5 . . ?
C116 C120 H12F 109.5 . . ?
H12D C120 H12E 109.5 . . ?
H12D C120 H12F 109.5 . . ?
H12E C120 H12F 109.5 . . ?
C98 C99 H99A 109.5 . . ?
C98 C99 H99B 109.5 . . ?
C98 C99 H99C 109.5 . . ?
H99A C99 H99B 109.5 . . ?
H99A C99 H99C 109.5 . . ?
H99B C99 H99C 109.5 . . ?
C11 C13 H13A 109.5 . . ?
C11 C13 H13B 109.5 . . ?
C11 C13 H13C 109.5 . . ?
H13A C13 H13B 109.5 . . ?
H13A C13 H13C 109.5 . . ?
H13B C13 H13C 109.5 . . ?
C67 C70 H70A 109.5 . . ?
C67 C70 H70B 109.5 . . ?
C67 C70 H70C 109.5 . . ?
H70A C70 H70B 109.5 . . ?
H70A C70 H70C 109.5 . . ?
H70B C70 H70C 109.5 . . ?
C124 C121 C113 112.2(3) . . ?
C124 C121 C123 108.5(4) . . ?
C124 C121 C122 108.7(4) . . ?
C123 C121 C113 109.3(3) . . ?
C123 C121 C122 108.8(3) . . ?
C122 C121 C113 109.3(3) . . ?
C49 C52 H52A 109.5 . . ?
C49 C52 H52B 109.5 . . ?
C49 C52 H52C 109.5 . . ?
H52A C52 H52B 109.5 . . ?
H52A C52 H52C 109.5 . . ?
H52B C52 H52C 109.5 . . ?
C116 C118 H11D 109.5 . . ?
C116 C118 H11E 109.5 . . ?
C116 C118 H11F 109.5 . . ?
H11D C118 H11E 109.5 . . ?
H11D C118 H11F 109.5 . . ?
H11E C118 H11F 109.5 . . ?
C98 C100 H10G 109.5 . . ?
C98 C100 H10H 109.5 . . ?
C98 C100 H10I 109.5 . . ?
H10G C100 H10H 109.5 . . ?
H10G C100 H10I 109.5 . . ?
H10H C100 H10I 109.5 . . ?
C102 C104 H10J 109.5 . . ?
C102 C104 H10K 109.5 . . ?
C102 C104 H10L 109.5 . . ?
H10J C104 H10K 109.5 . . ?
H10J C104 H10L 109.5 . . ?
H10K C104 H10L 109.5 . . ?
C159 C156 C149 112.0(3) . . ?
C159 C156 C158 107.5(3) . . ?
C157 C156 C149 109.9(3) . . ?
C157 C156 C159 109.0(4) . . ?
C157 C156 C158 109.9(4) . . ?
C158 C156 C149 108.5(3) . . ?
C136 C137 H13G 109.5 . . ?
C136 C137 H13H 109.5 . . ?
C136 C137 H13I 109.5 . . ?
H13G C137 H13H 109.5 . . ?
H13G C137 H13I 109.5 . . ?
H13H C137 H13I 109.5 . . ?
C49 C51 H51A 109.5 . . ?
C49 C51 H51B 109.5 . . ?
C49 C51 H51C 109.5 . . ?
H51A C51 H51B 109.5 . . ?
H51A C51 H51C 109.5 . . ?
H51B C51 H51C 109.5 . . ?
C15 C18 H18A 109.5 . . ?
C15 C18 H18B 109.5 . . ?
C15 C18 H18C 109.5 . . ?
H18A C18 H18B 109.5 . . ?
H18A C18 H18C 109.5 . . ?
H18B C18 H18C 109.5 . . ?
C147 C152 C154 111.6(3) . . ?
C153 C152 C147 108.7(3) . . ?
C153 C152 C154 107.2(4) . . ?
C155 C152 C147 111.1(4) . . ?
C155 C152 C153 110.8(3) . . ?
C155 C152 C154 107.5(4) . . ?
C152 C153 H15A 109.5 . . ?
C152 C153 H15B 109.5 . . ?
C152 C153 H15C 109.5 . . ?
H15A C153 H15B 109.5 . . ?
H15A C153 H15C 109.5 . . ?
H15B C153 H15C 109.5 . . ?
C78 C83 H83A 109.5 . . ?
C78 C83 H83B 109.5 . . ?
C78 C83 H83C 109.5 . . ?
H83A C83 H83B 109.5 . . ?
H83A C83 H83C 109.5 . . ?
H83B C83 H83C 109.5 . . ?
C28 C32 H32A 109.5 . . ?
C28 C32 H32B 109.5 . . ?
C28 C32 H32C 109.5 . . ?
H32A C32 H32B 109.5 . . ?
H32A C32 H32C 109.5 . . ?
H32B C32 H32C 109.5 . . ?
C121 C124 H12G 109.5 . . ?
C121 C124 H12H 109.5 . . ?
C121 C124 H12I 109.5 . . ?
H12G C124 H12H 109.5 . . ?
H12G C124 H12I 109.5 . . ?
H12H C124 H12I 109.5 . . ?
C156 C159 H15D 109.5 . . ?
C156 C159 H15E 109.5 . . ?
C156 C159 H15F 109.5 . . ?
H15D C159 H15E 109.5 . . ?
H15D C159 H15F 109.5 . . ?
H15E C159 H15F 109.5 . . ?
C134 C138 H13J 109.5 . . ?
C134 C138 H13K 109.5 . . ?
C134 C138 H13L 109.5 . . ?
H13J C138 H13K 109.5 . . ?
H13J C138 H13L 109.5 . . ?
H13K C138 H13L 109.5 . . ?
C15 C17 H17A 109.5 . . ?
C15 C17 H17B 109.5 . . ?
C15 C17 H17C 109.5 . . ?
H17A C17 H17B 109.5 . . ?
H17A C17 H17C 109.5 . . ?
H17B C17 H17C 109.5 . . ?
C67 C68 H68A 109.5 . . ?
C67 C68 H68B 109.5 . . ?
C67 C68 H68C 109.5 . . ?
H68A C68 H68B 109.5 . . ?
H68A C68 H68C 109.5 . . ?
H68B C68 H68C 109.5 . . ?
C121 C123 H12J 109.5 . . ?
C121 C123 H12K 109.5 . . ?
C121 C123 H12L 109.5 . . ?
H12J C123 H12K 109.5 . . ?
H12J C123 H12L 109.5 . . ?
H12K C123 H12L 109.5 . . ?
C156 C157 H15G 109.5 . . ?
C156 C157 H15H 109.5 . . ?
C156 C157 H15I 109.5 . . ?
H15G C157 H15H 109.5 . . ?
H15G C157 H15I 109.5 . . ?
H15H C157 H15I 109.5 . . ?
C152 C155 H15J 109.5 . . ?
C152 C155 H15K 109.5 . . ?
C152 C155 H15L 109.5 . . ?
H15J C155 H15K 109.5 . . ?
H15J C155 H15L 109.5 . . ?
H15K C155 H15L 109.5 . . ?
C102 C103 H10M 109.5 . . ?
C102 C103 H10N 109.5 . . ?
C102 C103 H10O 109.5 . . ?
H10M C103 H10N 109.5 . . ?
H10M C103 H10O 109.5 . . ?
H10N C103 H10O 109.5 . . ?
C121 C122 H12M 109.5 . . ?
C121 C122 H12N 109.5 . . ?
C121 C122 H12O 109.5 . . ?
H12M C122 H12N 109.5 . . ?
H12M C122 H12O 109.5 . . ?
H12N C122 H12O 109.5 . . ?
C67 C69 H69A 109.5 . . ?
C67 C69 H69B 109.5 . . ?
C67 C69 H69C 109.5 . . ?
H69A C69 H69B 109.5 . . ?
H69A C69 H69C 109.5 . . ?
H69B C69 H69C 109.5 . . ?
C156 C158 H15M 109.5 . . ?
C156 C158 H15N 109.5 . . ?
C156 C158 H15O 109.5 . . ?
H15M C158 H15N 109.5 . . ?
H15M C158 H15O 109.5 . . ?
H15N C158 H15O 109.5 . . ?
C152 C154 H15P 109.5 . . ?
C152 C154 H15Q 109.5 . . ?
C152 C154 H15R 109.5 . . ?
H15P C154 H15Q 109.5 . . ?
H15P C154 H15R 109.5 . . ?
H15Q C154 H15R 109.5 . . ?
C82 C85 H85A 109.5 . . ?
C82 C85 H85B 109.5 . . ?
C82 C85 H85C 109.5 . . ?
H85A C85 H85B 109.5 . . ?
H85A C85 H85C 109.5 . . ?
H85B C85 H85C 109.5 . . ?

loop_
_geom_bond_atom_site_label_1
_geom_bond_atom_site_label_2
_geom_bond_distance
_geom_bond_site_symmetry_2
_geom_bond_publ_flag
Sb1 O39 1.9741(19) . ?
Sb1 O4 1.972(2) . ?
Sb1 O3 1.921(2) . ?
Sb1 O2 1.953(2) . ?
Sb1 N19 2.084(2) . ?
Sb1 N34 2.084(2) . ?
Sb10 O109 1.980(2) . ?
Sb10 O107 1.928(2) . ?
Sb10 O145 1.973(2) . ?
Sb10 O108 1.943(2) . ?
Sb10 N140 2.089(2) . ?
Sb10 N125 2.093(3) . ?
Sb53 O91 1.977(2) . ?
Sb53 O56 1.982(2) . ?
Sb53 O55 1.955(2) . ?
Sb53 O54 1.955(2) . ?
Sb53 N86 2.071(2) . ?
Sb53 N71 2.076(3) . ?
O91 C92 1.379(4) . ?
O56 C57 1.376(4) . ?
O109 C110 1.364(4) . ?
O39 C40 1.361(3) . ?
O55 H55 0.8699 . ?
O4 C5 1.368(3) . ?
O107 H107 0.8701 . ?
O145 C146 1.372(4) . ?
O3 H3 0.8698 . ?
O2 H2 0.8701 . ?
O54 H54 0.8400 . ?
O108 H108 0.8703 . ?
N19 C23 1.410(4) . ?
N19 C20 1.368(4) . ?
N86 C90 1.379(4) . ?
N86 C87 1.408(4) . ?
N140 C144 1.393(4) . ?
N140 C141 1.372(4) . ?
N34 C35 1.408(4) . ?
N34 C38 1.363(4) . ?
N125 C129 1.401(4) . ?
N125 C126 1.364(4) . ?
N71 C75 1.416(4) . ?
N71 C72 1.358(4) . ?
C57 C58 1.416(4) . ?
C57 C62 1.420(4) . ?
C151 C146 1.412(4) . ?
C151 C141 1.461(4) . ?
C151 C150 1.418(4) . ?
C23 C24 1.389(4) . ?
C23 C22 1.414(4) . ?
C146 C147 1.413(4) . ?
C90 C93 1.464(4) . ?
C90 C89 1.411(4) . ?
C58 C59 1.394(4) . ?
C58 C63 1.544(4) . ?
C76 C87 1.396(5) . ?
C76 C77 1.514(4) . ?
C76 C75 1.403(4) . ?
C92 C93 1.406(4) . ?
C92 C97 1.409(4) . ?
C10 C5 1.415(4) . ?
C10 C20 1.460(4) . ?
C10 C9 1.414(4) . ?
C5 C6 1.413(4) . ?
C20 C21 1.416(4) . ?
C87 C88 1.407(4) . ?
C59 H59 0.9500 . ?
C59 C60 1.403(4) . ?
C142 H142 0.9500 . ?
C142 C143 1.371(4) . ?
C142 C141 1.427(4) . ?
C24 C25 1.518(4) . ?
C24 C35 1.407(4) . ?
C144 C143 1.410(4) . ?
C144 C130 1.402(4) . ?
C40 C41 1.410(4) . ?
C40 C44 1.419(4) . ?
C115 C110 1.423(4) . ?
C115 C114 1.392(4) . ?
C115 C116 1.543(5) . ?
C88 H88 0.9500 . ?
C88 C89 1.379(5) . ?
C77 C78 1.398(4) . ?
C77 C82 1.401(5) . ?
C62 C61 1.415(4) . ?
C62 C72 1.469(4) . ?
C143 H143 0.9500 . ?
C130 C131 1.509(4) . ?
C130 C129 1.411(4) . ?
C25 C26 1.394(4) . ?
C25 C30 1.394(4) . ?
C160 H160 0.9500 . ?
C160 C43 1.393(4) . ?
C160 C44 1.393(4) . ?
C21 H21 0.9500 . ?
C21 C22 1.371(4) . ?
C9 H9 0.9500 . ?
C9 C8 1.376(4) . ?
C26 C27 1.406(5) . ?
C26 C31 1.510(5) . ?
C150 H150 0.9500 . ?
C150 C149 1.376(4) . ?
C110 C111 1.419(4) . ?
C43 C42 1.386(4) . ?
C43 C49 1.545(4) . ?
C75 C74 1.403(5) . ?
C78 C79 1.399(4) . ?
C78 C83 1.507(5) . ?
C61 H61 0.9500 . ?
C61 C60 1.383(4) . ?
C93 C94 1.413(4) . ?
C89 H89 0.9500 . ?
C7 H7 0.9500 . ?
C7 C6 1.391(4) . ?
C7 C8 1.404(4) . ?
C42 H42 0.9500 . ?
C42 C41 1.417(4) . ?
C147 C148 1.396(5) . ?
C147 C152 1.545(5) . ?
C41 C38 1.475(4) . ?
C132 C131 1.400(5) . ?
C132 C133 1.401(4) . ?
C132 C139 1.518(5) . ?
C60 C67 1.536(5) . ?
C35 C36 1.413(4) . ?
C44 C45 1.543(4) . ?
C38 C37 1.413(4) . ?
C131 C136 1.399(5) . ?
C6 C11 1.539(4) . ?
C63 C64 1.546(5) . ?
C63 C65 1.543(5) . ?
C63 C66 1.528(4) . ?
C22 H22 0.9500 . ?
C114 H114 0.9500 . ?
C114 C113 1.403(5) . ?
C11 C14 1.539(5) . ?
C11 C12 1.537(5) . ?
C11 C13 1.545(4) . ?
C111 C112 1.418(4) . ?
C111 C126 1.472(4) . ?
C37 H37 0.9500 . ?
C37 C36 1.372(4) . ?
C74 H74 0.9500 . ?
C74 C73 1.367(5) . ?
C149 C148 1.403(5) . ?
C149 C156 1.543(5) . ?
C129 C128 1.408(4) . ?
C30 C29 1.399(5) . ?
C30 C33 1.518(5) . ?
C36 H36 0.9500 . ?
C112 H112 0.9500 . ?
C112 C113 1.374(5) . ?
C8 C15 1.553(5) . ?
C96 H96 0.9500 . ?
C96 C97 1.394(5) . ?
C96 C95 1.408(5) . ?
C72 C73 1.420(4) . ?
C126 C127 1.417(5) . ?
C128 H128 0.9500 . ?
C128 C127 1.370(5) . ?
C80 C79 1.376(5) . ?
C80 C81 1.373(5) . ?
C80 C84 1.533(4) . ?
C45 C46 1.533(5) . ?
C45 C48 1.546(4) . ?
C45 C47 1.538(5) . ?
C94 H94 0.9500 . ?
C94 C95 1.378(5) . ?
C97 C98 1.543(4) . ?
C148 H148 0.9500 . ?
C79 H79 0.9500 . ?
C95 C102 1.545(5) . ?
C73 H73 0.9500 . ?
C101 H10A 0.9800 . ?
C101 H10B 0.9800 . ?
C101 H10C 0.9800 . ?
C101 C98 1.540(5) . ?
C105 H10D 0.9800 . ?
C105 H10E 0.9800 . ?
C105 H10F 0.9800 . ?
C105 C102 1.543(5) . ?
C133 H133 0.9500 . ?
C133 C134 1.387(5) . ?
C136 C135 1.400(5) . ?
C136 C137 1.513(5) . ?
C27 H27 0.9500 . ?
C27 C28 1.385(5) . ?
C113 C121 1.552(5) . ?
C139 H13D 0.9800 . ?
C139 H13E 0.9800 . ?
C139 H13F 0.9800 . ?
C127 H127 0.9500 . ?
C82 C81 1.404(5) . ?
C82 C85 1.504(5) . ?
C64 H64A 0.9800 . ?
C64 H64B 0.9800 . ?
C64 H64C 0.9800 . ?
C15 C16 1.532(5) . ?
C15 C18 1.527(5) . ?
C15 C17 1.546(5) . ?
C29 H29 0.9500 . ?
C29 C28 1.371(5) . ?
C116 C119 1.540(5) . ?
C116 C120 1.548(5) . ?
C116 C118 1.539(5) . ?
C28 C32 1.527(5) . ?
C98 C99 1.541(5) . ?
C98 C100 1.543(5) . ?
C16 H16A 0.9800 . ?
C16 H16B 0.9800 . ?
C16 H16C 0.9800 . ?
C49 C50 1.543(5) . ?
C49 C52 1.538(5) . ?
C49 C51 1.533(5) . ?
C14 H14A 0.9800 . ?
C14 H14B 0.9800 . ?
C14 H14C 0.9800 . ?
C65 H65A 0.9800 . ?
C65 H65B 0.9800 . ?
C65 H65C 0.9800 . ?
C119 H11A 0.9800 . ?
C119 H11B 0.9800 . ?
C119 H11C 0.9800 . ?
C33 H33A 0.9800 . ?
C33 H33B 0.9800 . ?
C33 H33C 0.9800 . ?
C67 C70 1.533(5) . ?
C67 C68 1.538(5) . ?
C67 C69 1.527(5) . ?
C31 H31A 0.9800 . ?
C31 H31B 0.9800 . ?
C31 H31C 0.9800 . ?
C46 H46A 0.9800 . ?
C46 H46B 0.9800 . ?
C46 H46C 0.9800 . ?
C135 H135 0.9500 . ?
C135 C134 1.381(5) . ?
C134 C138 1.522(5) . ?
C66 H66A 0.9800 . ?
C66 H66B 0.9800 . ?
C66 H66C 0.9800 . ?
C48 H48A 0.9800 . ?
C48 H48B 0.9800 . ?
C48 H48C 0.9800 . ?
C47 H47A 0.9800 . ?
C47 H47B 0.9800 . ?
C47 H47C 0.9800 . ?
C12 H12A 0.9800 . ?
C12 H12B 0.9800 . ?
C12 H12C 0.9800 . ?
C81 H81 0.9500 . ?
C102 C104 1.535(5) . ?
C102 C103 1.533(5) . ?
C50 H50A 0.9800 . ?
C50 H50B 0.9800 . ?
C50 H50C 0.9800 . ?
C84 H84A 0.9800 . ?
C84 H84B 0.9800 . ?
C84 H84C 0.9800 . ?
C120 H12D 0.9800 . ?
C120 H12E 0.9800 . ?
C120 H12F 0.9800 . ?
C99 H99A 0.9800 . ?
C99 H99B 0.9800 . ?
C99 H99C 0.9800 . ?
C13 H13A 0.9800 . ?
C13 H13B 0.9800 . ?
C13 H13C 0.9800 . ?
C70 H70A 0.9800 . ?
C70 H70B 0.9800 . ?
C70 H70C 0.9800 . ?
C121 C124 1.521(6) . ?
C121 C123 1.524(5) . ?
C121 C122 1.539(5) . ?
C52 H52A 0.9800 . ?
C52 H52B 0.9800 . ?
C52 H52C 0.9800 . ?
C118 H11D 0.9800 . ?
C118 H11E 0.9800 . ?
C118 H11F 0.9800 . ?
C100 H10G 0.9800 . ?
C100 H10H 0.9800 . ?
C100 H10I 0.9800 . ?
C104 H10J 0.9800 . ?
C104 H10K 0.9800 . ?
C104 H10L 0.9800 . ?
C156 C159 1.527(5) . ?
C156 C157 1.507(5) . ?
C156 C158 1.541(5) . ?
C137 H13G 0.9800 . ?
C137 H13H 0.9800 . ?
C137 H13I 0.9800 . ?
C51 H51A 0.9800 . ?
C51 H51B 0.9800 . ?
C51 H51C 0.9800 . ?
C18 H18A 0.9800 . ?
C18 H18B 0.9800 . ?
C18 H18C 0.9800 . ?
C152 C153 1.541(6) . ?
C152 C155 1.535(6) . ?
C152 C154 1.552(5) . ?
C153 H15A 0.9800 . ?
C153 H15B 0.9800 . ?
C153 H15C 0.9800 . ?
C83 H83A 0.9800 . ?
C83 H83B 0.9800 . ?
C83 H83C 0.9800 . ?
C32 H32A 0.9800 . ?
C32 H32B 0.9800 . ?
C32 H32C 0.9800 . ?
C124 H12G 0.9800 . ?
C124 H12H 0.9800 . ?
C124 H12I 0.9800 . ?
C159 H15D 0.9800 . ?
C159 H15E 0.9800 . ?
C159 H15F 0.9800 . ?
C138 H13J 0.9800 . ?
C138 H13K 0.9800 . ?
C138 H13L 0.9800 . ?
C17 H17A 0.9800 . ?
C17 H17B 0.9800 . ?
C17 H17C 0.9800 . ?
C68 H68A 0.9800 . ?
C68 H68B 0.9800 . ?
C68 H68C 0.9800 . ?
C123 H12J 0.9800 . ?
C123 H12K 0.9800 . ?
C123 H12L 0.9800 . ?
C157 H15G 0.9800 . ?
C157 H15H 0.9800 . ?
C157 H15I 0.9800 . ?
C155 H15J 0.9800 . ?
C155 H15K 0.9800 . ?
C155 H15L 0.9800 . ?
C103 H10M 0.9800 . ?
C103 H10N 0.9800 . ?
C103 H10O 0.9800 . ?
C122 H12M 0.9800 . ?
C122 H12N 0.9800 . ?
C122 H12O 0.9800 . ?
C69 H69A 0.9800 . ?
C69 H69B 0.9800 . ?
C69 H69C 0.9800 . ?
C158 H15M 0.9800 . ?
C158 H15N 0.9800 . ?
C158 H15O 0.9800 . ?
C154 H15P 0.9800 . ?
C154 H15Q 0.9800 . ?
C154 H15R 0.9800 . ?
C85 H85A 0.9800 . ?
C85 H85B 0.9800 . ?
C85 H85C 0.9800 . ?

loop_
_geom_torsion_atom_site_label_1
_geom_torsion_atom_site_label_2
_geom_torsion_atom_site_label_3
_geom_torsion_atom_site_label_4
_geom_torsion
_geom_torsion_site_symmetry_1
_geom_torsion_site_symmetry_2
_geom_torsion_site_symmetry_3
_geom_torsion_site_symmetry_4
_geom_torsion_publ_flag
Sb1 O39 C40 C41 24.0(4) . . . . ?
Sb1 O39 C40 C44 -159.9(2) . . . . ?
Sb1 O4 C5 C10 23.5(4) . . . . ?
Sb1 O4 C5 C6 -159.4(2) . . . . ?
Sb1 N19 C23 C24 -1.9(4) . . . . ?
Sb1 N19 C23 C22 179.3(2) . . . . ?
Sb1 N19 C20 C10 5.6(4) . . . . ?
Sb1 N19 C20 C21 -179.1(2) . . . . ?
Sb1 N34 C35 C24 -7.3(5) . . . . ?
Sb1 N34 C35 C36 176.3(2) . . . . ?
Sb1 N34 C38 C41 8.6(5) . . . . ?
Sb1 N34 C38 C37 -175.8(2) . . . . ?
Sb10 O109 C110 C115 151.3(2) . . . . ?
Sb10 O109 C110 C111 -31.7(4) . . . . ?
Sb10 O145 C146 C151 -40.1(4) . . . . ?
Sb10 O145 C146 C147 143.2(3) . . . . ?
Sb10 N140 C144 C143 -170.9(2) . . . . ?
Sb10 N140 C144 C130 13.7(4) . . . . ?
Sb10 N140 C141 C151 -15.8(4) . . . . ?
Sb10 N140 C141 C142 171.3(2) . . . . ?
Sb10 N125 C129 C130 11.5(5) . . . . ?
Sb10 N125 C129 C128 -172.5(2) . . . . ?
Sb10 N125 C126 C111 -14.9(5) . . . . ?
Sb10 N125 C126 C127 172.1(2) . . . . ?
Sb53 O91 C92 C93 37.3(4) . . . . ?
Sb53 O91 C92 C97 -145.8(2) . . . . ?
Sb53 O56 C57 C58 -149.5(2) . . . . ?
Sb53 O56 C57 C62 35.0(4) . . . . ?
Sb53 N86 C90 C93 11.9(5) . . . . ?
Sb53 N86 C90 C89 -174.4(2) . . . . ?
Sb53 N86 C87 C76 -11.4(5) . . . . ?
Sb53 N86 C87 C88 174.3(2) . . . . ?
Sb53 N71 C75 C76 -7.6(5) . . . . ?
Sb53 N71 C75 C74 176.8(2) . . . . ?
Sb53 N71 C72 C62 9.2(5) . . . . ?
Sb53 N71 C72 C73 -176.5(2) . . . . ?
O91 C92 C93 C90 -3.5(5) . . . . ?
O91 C92 C93 C94 179.4(3) . . . . ?
O91 C92 C97 C96 -179.3(3) . . . . ?
O91 C92 C97 C98 1.5(5) . . . . ?
O56 C57 C58 C59 -172.9(3) . . . . ?
O56 C57 C58 C63 5.6(5) . . . . ?
O56 C57 C62 C61 173.2(3) . . . . ?
O56 C57 C62 C72 -8.7(5) . . . . ?
O109 C110 C111 C112 -175.3(3) . . . . ?
O109 C110 C111 C126 11.4(5) . . . . ?
O39 C40 C41 C42 179.3(3) . . . . ?
O39 C40 C41 C38 -3.2(5) . . . . ?
O39 C40 C44 C160 -178.5(3) . . . . ?
O39 C40 C44 C45 3.3(5) . . . . ?
O4 C5 C6 C7 -173.7(3) . . . . ?
O4 C5 C6 C11 5.2(5) . . . . ?
O145 C146 C147 C148 173.2(3) . . . . ?
O145 C146 C147 C152 -10.2(5) . . . . ?
N19 C23 C24 C25 -179.3(3) . . . . ?
N19 C23 C24 C35 1.6(5) . . . . ?
N19 C23 C22 C21 0.6(4) . . . . ?
N19 C20 C21 C22 -1.2(4) . . . . ?
N86 C90 C93 C92 -21.8(5) . . . . ?
N86 C90 C93 C94 155.3(3) . . . . ?
N86 C90 C89 C88 -2.3(4) . . . . ?
N86 C87 C88 C89 2.1(4) . . . . ?
N140 C144 C143 C142 -1.6(4) . . . . ?
N140 C144 C130 C131 177.7(3) . . . . ?
N140 C144 C130 C129 -4.4(5) . . . . ?
N34 C35 C36 C37 0.5(4) . . . . ?
N34 C38 C37 C36 -1.9(4) . . . . ?
N125 C129 C128 C127 -1.6(4) . . . . ?
N125 C126 C127 C128 2.7(4) . . . . ?
N71 C75 C74 C73 0.6(4) . . . . ?
N71 C72 C73 C74 -1.6(4) . . . . ?
C57 C58 C59 C60 -1.1(5) . . . . ?
C57 C58 C63 C64 56.4(4) . . . . ?
C57 C58 C63 C65 -66.0(4) . . . . ?
C57 C58 C63 C66 175.6(3) . . . . ?
C57 C62 C61 C60 0.2(5) . . . . ?
C57 C62 C72 N71 -14.0(6) . . . . ?
C57 C62 C72 C73 172.6(4) . . . . ?
C151 C146 C147 C148 -3.6(5) . . . . ?
C151 C146 C147 C152 173.1(3) . . . . ?
C151 C150 C149 C148 -1.0(5) . . . . ?
C151 C150 C149 C156 -179.3(3) . . . . ?
C23 N19 C20 C10 -173.8(3) . . . . ?
C23 N19 C20 C21 1.5(4) . . . . ?
C23 C24 C25 C26 -85.0(4) . . . . ?
C23 C24 C25 C30 97.3(4) . . . . ?
C23 C24 C35 N34 3.4(6) . . . . ?
C23 C24 C35 C36 179.1(3) . . . . ?
C146 C151 C141 N140 15.5(5) . . . . ?
C146 C151 C141 C142 -173.1(3) . . . . ?
C146 C151 C150 C149 -0.9(5) . . . . ?
C146 C147 C148 C149 1.6(6) . . . . ?
C146 C147 C152 C153 -61.2(5) . . . . ?
C146 C147 C152 C155 60.9(5) . . . . ?
C146 C147 C152 C154 -179.1(4) . . . . ?
C90 N86 C87 C76 170.8(3) . . . . ?
C90 N86 C87 C88 -3.5(4) . . . . ?
C90 C93 C94 C95 -177.9(3) . . . . ?
C58 C57 C62 C61 -2.2(5) . . . . ?
C58 C57 C62 C72 175.9(3) . . . . ?
C58 C59 C60 C61 -0.7(5) . . . . ?
C58 C59 C60 C67 -178.3(3) . . . . ?
C76 C87 C88 C89 -172.0(3) . . . . ?
C76 C77 C78 C79 177.7(3) . . . . ?
C76 C77 C78 C83 -1.1(5) . . . . ?
C76 C77 C82 C81 -178.0(3) . . . . ?
C76 C77 C82 C85 1.3(6) . . . . ?
C76 C75 C74 C73 -175.0(4) . . . . ?
C92 C93 C94 C95 -0.6(6) . . . . ?
C92 C97 C98 C101 -60.1(4) . . . . ?
C92 C97 C98 C99 61.1(4) . . . . ?
C92 C97 C98 C100 -179.6(3) . . . . ?
C10 C5 C6 C7 3.4(5) . . . . ?
C10 C5 C6 C11 -177.7(3) . . . . ?
C10 C20 C21 C22 174.1(3) . . . . ?
C10 C9 C8 C7 2.1(5) . . . . ?
C10 C9 C8 C15 -174.1(3) . . . . ?
C5 C10 C20 N19 -7.1(5) . . . . ?
C5 C10 C20 C21 178.4(3) . . . . ?
C5 C10 C9 C8 -0.1(5) . . . . ?
C5 C6 C11 C14 -65.9(4) . . . . ?
C5 C6 C11 C12 57.4(4) . . . . ?
C5 C6 C11 C13 176.2(3) . . . . ?
C20 N19 C23 C24 177.5(3) . . . . ?
C20 N19 C23 C22 -1.3(3) . . . . ?
C20 C10 C5 O4 -7.4(5) . . . . ?
C20 C10 C5 C6 175.6(3) . . . . ?
C20 C10 C9 C8 -178.6(3) . . . . ?
C20 C21 C22 C23 0.3(4) . . . . ?
C87 N86 C90 C93 -170.1(3) . . . . ?
C87 N86 C90 C89 3.6(4) . . . . ?
C87 C76 C77 C78 86.4(4) . . . . ?
C87 C76 C77 C82 -93.7(4) . . . . ?
C87 C76 C75 N71 3.8(5) . . . . ?
C87 C76 C75 C74 178.5(3) . . . . ?
C87 C88 C89 C90 0.1(4) . . . . ?
C59 C58 C63 C64 -125.0(3) . . . . ?
C59 C58 C63 C65 112.5(4) . . . . ?
C59 C58 C63 C66 -5.8(5) . . . . ?
C59 C60 C67 C70 -6.5(5) . . . . ?
C59 C60 C67 C68 113.2(4) . . . . ?
C59 C60 C67 C69 -126.5(4) . . . . ?
C24 C23 C22 C21 -178.2(3) . . . . ?
C24 C25 C26 C27 -177.4(3) . . . . ?
C24 C25 C26 C31 3.5(5) . . . . ?
C24 C25 C30 C29 176.6(3) . . . . ?
C24 C25 C30 C33 -4.5(5) . . . . ?
C24 C35 C36 C37 -175.8(3) . . . . ?
C144 N140 C141 C151 170.6(3) . . . . ?
C144 N140 C141 C142 -2.3(3) . . . . ?
C144 C130 C131 C132 98.3(4) . . . . ?
C144 C130 C131 C136 -83.7(4) . . . . ?
C144 C130 C129 N125 -9.2(6) . . . . ?
C144 C130 C129 C128 175.6(4) . . . . ?
C40 C41 C38 N34 -13.2(5) . . . . ?
C40 C41 C38 C37 172.1(3) . . . . ?
C40 C44 C45 C46 59.6(4) . . . . ?
C40 C44 C45 C48 177.7(3) . . . . ?
C40 C44 C45 C47 -63.8(4) . . . . ?
C115 C110 C111 C112 1.6(5) . . . . ?
C115 C110 C111 C126 -171.7(3) . . . . ?
C115 C114 C113 C112 0.7(6) . . . . ?
C115 C114 C113 C121 179.9(3) . . . . ?
C77 C76 C87 N86 -172.7(3) . . . . ?
C77 C76 C87 C88 0.4(5) . . . . ?
C77 C76 C75 N71 -177.4(3) . . . . ?
C77 C76 C75 C74 -2.7(5) . . . . ?
C77 C78 C79 C80 1.0(5) . . . . ?
C77 C82 C81 C80 -0.4(6) . . . . ?
C62 C57 C58 C59 2.6(5) . . . . ?
C62 C57 C58 C63 -178.9(3) . . . . ?
C62 C61 C60 C59 1.2(5) . . . . ?
C62 C61 C60 C67 178.8(3) . . . . ?
C62 C72 C73 C74 172.6(4) . . . . ?
C143 C142 C141 N140 1.3(4) . . . . ?
C143 C142 C141 C151 -171.3(3) . . . . ?
C143 C144 C130 C131 3.4(5) . . . . ?
C143 C144 C130 C129 -178.8(3) . . . . ?
C130 C144 C143 C142 173.6(3) . . . . ?
C130 C131 C136 C135 -177.4(3) . . . . ?
C130 C131 C136 C137 2.3(5) . . . . ?
C130 C129 C128 C127 174.3(4) . . . . ?
C141 N140 C144 C143 2.5(3) . . . . ?
C141 N140 C144 C130 -172.9(3) . . . . ?
C141 C151 C146 O145 13.3(5) . . . . ?
C141 C151 C146 C147 -170.1(3) . . . . ?
C141 C151 C150 C149 172.9(3) . . . . ?
C141 C142 C143 C144 0.2(4) . . . . ?
C25 C24 C35 N34 -175.7(3) . . . . ?
C25 C24 C35 C36 -0.1(5) . . . . ?
C25 C26 C27 C28 1.3(5) . . . . ?
C25 C30 C29 C28 0.4(6) . . . . ?
C160 C43 C42 C41 -0.7(5) . . . . ?
C160 C43 C49 C50 -61.5(4) . . . . ?
C160 C43 C49 C52 57.9(4) . . . . ?
C160 C43 C49 C51 177.3(3) . . . . ?
C160 C44 C45 C46 -118.5(3) . . . . ?
C160 C44 C45 C48 -0.4(5) . . . . ?
C160 C44 C45 C47 118.1(3) . . . . ?
C9 C10 C5 O4 174.2(3) . . . . ?
C9 C10 C5 C6 -2.8(5) . . . . ?
C9 C10 C20 N19 171.3(3) . . . . ?
C9 C10 C20 C21 -3.2(5) . . . . ?
C9 C8 C15 C16 109.2(4) . . . . ?
C9 C8 C15 C18 -130.6(4) . . . . ?
C9 C8 C15 C17 -9.5(6) . . . . ?
C26 C25 C30 C29 -1.1(5) . . . . ?
C26 C25 C30 C33 177.7(3) . . . . ?
C26 C27 C28 C29 -2.0(6) . . . . ?
C26 C27 C28 C32 179.2(3) . . . . ?
C150 C151 C146 O145 -173.4(3) . . . . ?
C150 C151 C146 C147 3.2(5) . . . . ?
C150 C151 C141 N140 -157.9(3) . . . . ?
C150 C151 C141 C142 13.5(5) . . . . ?
C150 C149 C148 C147 0.6(6) . . . . ?
C150 C149 C156 C159 4.5(5) . . . . ?
C150 C149 C156 C157 125.8(4) . . . . ?
C150 C149 C156 C158 -114.0(4) . . . . ?
C110 C115 C114 C113 0.2(5) . . . . ?
C110 C115 C116 C119 63.6(4) . . . . ?
C110 C115 C116 C120 -177.2(3) . . . . ?
C110 C115 C116 C118 -59.2(4) . . . . ?
C110 C111 C112 C113 -0.6(5) . . . . ?
C110 C111 C126 N125 12.2(5) . . . . ?
C110 C111 C126 C127 -176.2(4) . . . . ?
C43 C160 C44 C40 -0.2(5) . . . . ?
C43 C160 C44 C45 178.0(3) . . . . ?
C43 C42 C41 C40 -1.8(5) . . . . ?
C43 C42 C41 C38 -179.5(3) . . . . ?
C75 N71 C72 C62 -172.4(3) . . . . ?
C75 N71 C72 C73 2.0(4) . . . . ?
C75 C76 C87 N86 6.0(5) . . . . ?
C75 C76 C87 C88 179.2(3) . . . . ?
C75 C76 C77 C78 -92.4(4) . . . . ?
C75 C76 C77 C82 87.4(4) . . . . ?
C75 C74 C73 C72 0.6(5) . . . . ?
C78 C77 C82 C81 1.8(6) . . . . ?
C78 C77 C82 C85 -178.9(4) . . . . ?
C61 C62 C72 N71 164.1(3) . . . . ?
C61 C62 C72 C73 -9.3(5) . . . . ?
C61 C60 C67 C70 176.1(3) . . . . ?
C61 C60 C67 C68 -64.2(4) . . . . ?
C61 C60 C67 C69 56.0(5) . . . . ?
C93 C90 C89 C88 171.2(3) . . . . ?
C93 C92 C97 C96 -2.4(5) . . . . ?
C93 C92 C97 C98 178.4(3) . . . . ?
C93 C94 C95 C96 -1.4(6) . . . . ?
C93 C94 C95 C102 177.4(4) . . . . ?
C89 C90 C93 C92 165.7(3) . . . . ?
C89 C90 C93 C94 -17.2(5) . . . . ?
C7 C6 C11 C14 113.0(4) . . . . ?
C7 C6 C11 C12 -123.7(3) . . . . ?
C7 C6 C11 C13 -4.9(5) . . . . ?
C7 C8 C15 C16 -66.9(4) . . . . ?
C7 C8 C15 C18 53.3(5) . . . . ?
C7 C8 C15 C17 174.4(4) . . . . ?
C42 C43 C49 C50 121.0(4) . . . . ?
C42 C43 C49 C52 -119.6(4) . . . . ?
C42 C43 C49 C51 -0.2(5) . . . . ?
C42 C41 C38 N34 164.4(3) . . . . ?
C42 C41 C38 C37 -10.3(5) . . . . ?
C41 C40 C44 C160 -2.4(5) . . . . ?
C41 C40 C44 C45 179.4(3) . . . . ?
C41 C38 C37 C36 173.5(3) . . . . ?
C132 C131 C136 C135 0.6(5) . . . . ?
C132 C131 C136 C137 -179.8(3) . . . . ?
C132 C133 C134 C135 0.8(5) . . . . ?
C132 C133 C134 C138 -178.8(3) . . . . ?
C35 N34 C38 C41 -173.3(3) . . . . ?
C35 N34 C38 C37 2.2(4) . . . . ?
C35 C24 C25 C26 94.2(4) . . . . ?
C35 C24 C25 C30 -83.5(4) . . . . ?
C44 C40 C41 C42 3.3(5) . . . . ?
C44 C40 C41 C38 -179.1(3) . . . . ?
C44 C160 C43 C42 1.7(5) . . . . ?
C44 C160 C43 C49 -176.0(3) . . . . ?
C38 N34 C35 C24 174.7(3) . . . . ?
C38 N34 C35 C36 -1.7(4) . . . . ?
C38 C37 C36 C35 0.8(4) . . . . ?
C131 C130 C129 N125 168.7(3) . . . . ?
C131 C130 C129 C128 -6.5(5) . . . . ?
C131 C132 C133 C134 -1.5(5) . . . . ?
C131 C136 C135 C134 -1.3(5) . . . . ?
C6 C7 C8 C9 -1.4(5) . . . . ?
C6 C7 C8 C15 175.0(3) . . . . ?
C63 C58 C59 C60 -179.7(3) . . . . ?
C22 C23 C24 C25 -0.7(5) . . . . ?
C22 C23 C24 C35 -179.8(3) . . . . ?
C114 C115 C110 O109 175.7(3) . . . . ?
C114 C115 C110 C111 -1.4(5) . . . . ?
C114 C115 C116 C119 -117.3(4) . . . . ?
C114 C115 C116 C120 1.8(5) . . . . ?
C114 C115 C116 C118 119.9(4) . . . . ?
C114 C113 C121 C124 -177.8(4) . . . . ?
C114 C113 C121 C123 61.9(5) . . . . ?
C114 C113 C121 C122 -57.1(5) . . . . ?
C111 C112 C113 C114 -0.5(5) . . . . ?
C111 C112 C113 C121 -179.6(3) . . . . ?
C111 C126 C127 C128 -169.9(4) . . . . ?
C129 N125 C126 C111 169.2(3) . . . . ?
C129 N125 C126 C127 -3.8(4) . . . . ?
C129 C130 C131 C132 -79.8(4) . . . . ?
C129 C130 C131 C136 98.2(4) . . . . ?
C129 C128 C127 C126 -0.6(5) . . . . ?
C30 C25 C26 C27 0.3(5) . . . . ?
C30 C25 C26 C31 -178.8(3) . . . . ?
C30 C29 C28 C27 1.1(6) . . . . ?
C30 C29 C28 C32 179.9(4) . . . . ?
C112 C111 C126 N125 -161.2(3) . . . . ?
C112 C111 C126 C127 10.4(5) . . . . ?
C112 C113 C121 C124 1.3(5) . . . . ?
C112 C113 C121 C123 -119.0(4) . . . . ?
C112 C113 C121 C122 122.0(4) . . . . ?
C8 C7 C6 C5 -1.3(5) . . . . ?
C8 C7 C6 C11 179.7(3) . . . . ?
C96 C97 C98 C101 120.8(4) . . . . ?
C96 C97 C98 C99 -118.0(4) . . . . ?
C96 C97 C98 C100 1.2(5) . . . . ?
C96 C95 C102 C105 -64.1(5) . . . . ?
C96 C95 C102 C104 55.3(5) . . . . ?
C96 C95 C102 C103 175.9(4) . . . . ?
C72 N71 C75 C76 174.0(3) . . . . ?
C72 N71 C75 C74 -1.6(4) . . . . ?
C72 C62 C61 C60 -178.0(3) . . . . ?
C126 N125 C129 C130 -172.6(3) . . . . ?
C126 N125 C129 C128 3.3(4) . . . . ?
C126 C111 C112 C113 173.1(3) . . . . ?
C94 C95 C102 C105 117.1(4) . . . . ?
C94 C95 C102 C104 -123.5(4) . . . . ?
C94 C95 C102 C103 -3.0(6) . . . . ?
C97 C92 C93 C90 179.7(3) . . . . ?
C97 C92 C93 C94 2.6(5) . . . . ?
C97 C96 C95 C94 1.6(6) . . . . ?
C97 C96 C95 C102 -177.3(3) . . . . ?
C148 C147 C152 C153 115.4(4) . . . . ?
C148 C147 C152 C155 -122.5(4) . . . . ?
C148 C147 C152 C154 -2.6(6) . . . . ?
C148 C149 C156 C159 -173.9(4) . . . . ?
C148 C149 C156 C157 -52.5(5) . . . . ?
C148 C149 C156 C158 67.7(5) . . . . ?
C79 C80 C81 C82 -0.8(6) . . . . ?
C95 C96 C97 C92 0.3(5) . . . . ?
C95 C96 C97 C98 179.5(3) . . . . ?
C133 C132 C131 C130 178.7(3) . . . . ?
C133 C132 C131 C136 0.8(5) . . . . ?
C136 C135 C134 C133 0.6(5) . . . . ?
C136 C135 C134 C138 -179.7(3) . . . . ?
C139 C132 C131 C130 -0.4(5) . . . . ?
C139 C132 C131 C136 -178.4(3) . . . . ?
C139 C132 C133 C134 177.7(3) . . . . ?
C82 C77 C78 C79 -2.1(5) . . . . ?
C82 C77 C78 C83 179.0(4) . . . . ?
C116 C115 C110 O109 -5.2(5) . . . . ?
C116 C115 C110 C111 177.7(3) . . . . ?
C116 C115 C114 C113 -178.9(3) . . . . ?
C49 C43 C42 C41 176.8(3) . . . . ?
C33 C30 C29 C28 -178.5(4) . . . . ?
C31 C26 C27 C28 -179.6(3) . . . . ?
C81 C80 C79 C78 0.4(5) . . . . ?
C84 C80 C79 C78 179.2(3) . . . . ?
C84 C80 C81 C82 -179.5(4) . . . . ?
C156 C149 C148 C147 179.0(3) . . . . ?
C137 C136 C135 C134 179.0(3) . . . . ?
C152 C147 C148 C149 -175.1(4) . . . . ?
C83 C78 C79 C80 179.8(4) . . . . ?
C85 C82 C81 C80 -179.7(4) . . . . ?
